data_7001785
loop_
_publ_author_name
'Khanra, Sumit'
'Helliwell, Madeleine'
'Tuna, Floriana'
'McInnes, Eric J. L.'
'Winpenny, Richard E. P.'

_publ_section_title
;
 Synthesis, structural characterisation and magnetic studies of
 polymetallic iron phosphonate cages
;
_journal_issue 31
_journal_name_full 'Dalton Transactions'
_journal_page_first 6166
_journal_paper_doi 10.1039/b903600h
_journal_year 2009
_chemical_formula_sum 'C92.5 H140.75 Fe8 N3.75 O36.25 P3'
_chemical_formula_weight 2425.05
_chemical_name_systematic
;
?
;
_space_group_IT_number 14
_symmetry_cell_setting monoclinic
_symmetry_space_group_name_Hall '-P 2yn'
_symmetry_space_group_name_H-M 'P 1 21/n 1'
_atom_sites_solution_hydrogens geom
_atom_sites_solution_primary direct
_atom_sites_solution_secondary difmap
_audit_creation_method SHELXL-97
_cell_angle_alpha 90.000(5)
_cell_angle_beta 95.589(5)
_cell_angle_gamma 90.000(5)
_cell_formula_units_Z 4
_cell_length_a 13.149(5)
_cell_length_b 31.155(5)
_cell_length_c 28.713(5)
_cell_measurement_temperature 100(2)
_cell_volume 11707(5)
_computing_cell_refinement
;
CrysAlis RED, Oxford Diffraction Ltd.,
Version 1.171.32.4 (release 27-04-2006 CrysAlis171 .NET)
(compiled Apr 27 2007,17:53:11)
;
_computing_data_collection
;
CrysAlis CCD, Oxford Diffraction Ltd.,
Version 1.171.32.4 (release 27-04-2006 CrysAlis171 .NET)
(compiled Apr 27 2007,17:53:11)
;
_computing_data_reduction
;
CrysAlis RED, Oxford Diffraction Ltd.,
Version 1.171.32.4 (release 27-04-2006 CrysAlis171 .NET)
(compiled Apr 27 2007,17:53:11)
;
_computing_molecular_graphics 'Bruker SHELXTL'
_computing_publication_material 'Bruker SHELXTL'
_computing_structure_refinement 'Bruker SHELXTL'
_computing_structure_solution 'Bruker SHELXTL'
_diffrn_ambient_temperature 100(2)
_diffrn_measured_fraction_theta_full 0.807
_diffrn_measured_fraction_theta_max 0.807
_diffrn_measurement_device_type 'CCD area detector'
_diffrn_measurement_method 'phi and omega scans'
_diffrn_radiation_monochromator graphite
_diffrn_radiation_source 'fine-focus sealed tube'
_diffrn_radiation_type MoK\a
_diffrn_radiation_wavelength 0.71073
_diffrn_reflns_av_R_equivalents 0.0449
_diffrn_reflns_av_sigmaI/netI 0.0809
_diffrn_reflns_limit_h_max 13
_diffrn_reflns_limit_h_min -14
_diffrn_reflns_limit_k_max 30
_diffrn_reflns_limit_k_min -34
_diffrn_reflns_limit_l_max 31
_diffrn_reflns_limit_l_min -30
_diffrn_reflns_number 44171
_diffrn_reflns_theta_full 23.93
_diffrn_reflns_theta_max 23.93
_diffrn_reflns_theta_min 2.71
_exptl_absorpt_coefficient_mu 1.078
_exptl_absorpt_correction_type none
_exptl_crystal_colour red-brown
_exptl_crystal_density_diffrn 1.376
_exptl_crystal_density_method 'not measured'
_exptl_crystal_description block
_exptl_crystal_F_000 5060
_exptl_crystal_size_max 0.25
_exptl_crystal_size_mid 0.15
_exptl_crystal_size_min 0.12
_refine_diff_density_max 1.579
_refine_diff_density_min -1.244
_refine_diff_density_rms 0.142
_refine_ls_extinction_method none
_refine_ls_goodness_of_fit_ref 1.120
_refine_ls_hydrogen_treatment constr
_refine_ls_matrix_type full
_refine_ls_number_parameters 1321
_refine_ls_number_reflns 14714
_refine_ls_number_restraints 639
_refine_ls_restrained_S_all 1.117
_refine_ls_R_factor_all 0.1345
_refine_ls_R_factor_gt 0.0830
_refine_ls_shift/su_max 0.000
_refine_ls_shift/su_mean 0.000
_refine_ls_structure_factor_coef Fsqd
_refine_ls_weighting_details 'calc w=1/[\s^2^(Fo^2^)+(0.0647P)^2^+153.5812P] where P=(Fo^2^+2Fc^2^)/3'
_refine_ls_weighting_scheme calc
_refine_ls_wR_factor_gt 0.1902
_refine_ls_wR_factor_ref 0.2274
_reflns_number_gt 9686
_reflns_number_total 14714
_reflns_threshold_expression >2sigma(I)
_cod_data_source_file b903600h.txt
_cod_data_source_block orepw772
_cod_depositor_comments
;
The following automatic conversions were performed:
'_symmetry_cell_setting' value 'Monoclinic' changed to 'monoclinic'
according to '/home/saulius/struct/CIF-dictionaries/cif_core.dic'
dictionary named 'cif_core.dic' version 2.4.1 from 2010-06-29.

Automatic conversion script
Id: cif_fix_enum 1527 2010-12-29 10:47:43Z saulius 
;
_cod_original_sg_symbol_H-M P21/n
_cod_original_formula_sum 'C92.50 H140.75 Fe8 N3.75 O36.25 P3'
_cod_database_code 7001785

loop_
_symmetry_equiv_pos_as_xyz
'x, y, z'
'-x+1/2, y+1/2, -z+1/2'
'-x, -y, -z'
'x-1/2, -y-1/2, z-1/2'

loop_
_atom_site_label
_atom_site_type_symbol
_atom_site_fract_x
_atom_site_fract_y
_atom_site_fract_z
_atom_site_U_iso_or_equiv
_atom_site_adp_type
_atom_site_occupancy
_atom_site_symmetry_multiplicity
_atom_site_calc_flag
_atom_site_refinement_flags
_atom_site_disorder_assembly
_atom_site_disorder_group
Fe1 Fe 1.01493(11) 0.04860(5) 0.63451(5) 0.0275(4) Uani 1 1 d . . .
Fe2 Fe 1.04224(12) 0.07305(5) 0.74698(5) 0.0341(4) Uani 1 1 d . . .
Fe3 Fe 0.93101(11) 0.14210(5) 0.67239(5) 0.0263(4) Uani 1 1 d . . .
Fe4 Fe 0.82560(11) 0.24314(5) 0.62840(5) 0.0277(4) Uani 1 1 d . . .
Fe5 Fe 0.92982(11) 0.20615(5) 0.51065(5) 0.0270(4) Uani 1 1 d . . .
Fe6 Fe 0.71964(12) 0.24377(6) 0.52424(5) 0.0392(4) Uani 1 1 d . . .
Fe7 Fe 0.87465(13) 0.30547(5) 0.46774(5) 0.0389(4) Uani 1 1 d . . .
Fe8 Fe 1.01294(12) 0.31863(5) 0.63571(5) 0.0322(4) Uani 1 1 d . . .
P1 P 0.8044(2) 0.33432(10) 0.56919(10) 0.0368(8) Uani 1 1 d . . .
P2 P 1.0781(2) 0.28695(9) 0.53551(9) 0.0303(7) Uani 1 1 d . . .
P3 P 1.05037(19) 0.13907(8) 0.58231(9) 0.0229(6) Uani 1 1 d . . .
O1 O 0.9992(5) 0.0877(2) 0.6846(2) 0.0266(16) Uani 1 1 d . . .
O2 O 0.8269(5) 0.2062(2) 0.5680(2) 0.0273(16) Uani 1 1 d . . .
H2O H 0.7999 0.1774 0.5728 0.033 Uiso 1 1 calc R . .
O3 O 0.8402(5) 0.2539(2) 0.4953(2) 0.0360(18) Uani 1 1 d . . .
O4 O 0.9679(5) 0.2592(2) 0.6305(2) 0.0295(17) Uani 1 1 d . . .
H4O H 1.0167 0.2378 0.6290 0.035 Uiso 1 1 calc R . .
O5 O 0.8462(5) 0.1938(2) 0.6684(2) 0.0316(17) Uani 1 1 d . . .
H5O H 0.8040 0.1947 0.6925 0.038 Uiso 1 1 calc R . .
O6 O 0.8900(6) 0.3465(2) 0.6050(2) 0.0393(19) Uani 1 1 d . . .
O7 O 0.7730(5) 0.2871(2) 0.5765(2) 0.0357(19) Uani 1 1 d . . .
O8 O 0.8275(6) 0.3421(2) 0.5190(2) 0.041(2) Uani 1 1 d . . .
O9 O 1.0818(6) 0.3139(2) 0.5795(2) 0.041(2) Uani 1 1 d . . .
O10 O 1.0404(5) 0.2409(2) 0.5451(2) 0.0231(15) Uani 1 1 d . . .
O11 O 1.0170(6) 0.3078(2) 0.4948(2) 0.0388(19) Uani 1 1 d . . .
O12 O 1.0442(5) 0.0907(2) 0.5875(2) 0.0259(16) Uani 1 1 d . . .
O13 O 1.0152(5) 0.1628(2) 0.6248(2) 0.0242(16) Uani 1 1 d . . .
O14 O 0.9914(5) 0.1531(2) 0.5364(2) 0.0254(16) Uani 1 1 d . . .
O15 O 1.1685(5) 0.0407(2) 0.6535(2) 0.0319(17) Uani 1 1 d . . .
O16 O 1.1719(6) 0.0428(2) 0.7320(2) 0.0391(19) Uani 1 1 d . . .
O17 O 0.9850(6) -0.0047(2) 0.6721(3) 0.0376(19) Uani 1 1 d . . .
O18 O 0.9643(6) 0.0167(2) 0.7447(3) 0.042(2) Uani 1 1 d . . .
O19 O 1.1320(5) 0.1258(2) 0.7599(2) 0.0337(18) Uani 1 1 d . . .
O20 O 1.0198(5) 0.1714(2) 0.7235(2) 0.0294(17) Uani 1 1 d . . .
O21 O 0.9213(6) 0.0973(2) 0.7767(2) 0.0388(19) Uani 1 1 d . . .
O22 O 0.8216(5) 0.1247(2) 0.7167(3) 0.0365(18) Uani 1 1 d . . .
O23 O 0.8613(5) 0.0474(2) 0.6136(2) 0.0336(18) Uani 1 1 d . . .
O24 O 0.8278(5) 0.1179(2) 0.6198(2) 0.0305(17) Uani 1 1 d . . .
O25 O 0.8275(6) 0.1668(2) 0.4711(2) 0.0384(19) Uani 1 1 d . . .
O26 O 0.6754(6) 0.1957(3) 0.4809(3) 0.048(2) Uani 1 1 d . . .
O27 O 0.9979(5) 0.2143(2) 0.4512(2) 0.0338(18) Uani 1 1 d . . .
O28 O 0.9241(6) 0.2709(2) 0.4129(2) 0.041(2) Uani 1 1 d . . .
O29 O 0.6029(6) 0.2303(3) 0.5605(3) 0.049(2) Uani 1 1 d . . .
O30 O 0.6752(5) 0.2290(2) 0.6342(3) 0.0391(19) Uani 1 1 d . . .
O31 O 0.8067(5) 0.2851(2) 0.6790(2) 0.0290(17) Uani 1 1 d . . .
O32 O 0.9547(6) 0.3195(2) 0.6988(2) 0.0324(18) Uani 1 1 d . . .
O33 O 0.7347(6) 0.3118(3) 0.4317(3) 0.048(2) Uani 1 1 d . . .
O34 O 0.6396(5) 0.2879(3) 0.4865(3) 0.049(2) Uani 1 1 d . . .
O35 O 1.1571(6) 0.3135(3) 0.6757(3) 0.045(2) Uani 1 1 d . . .
O36 O 1.0863(6) 0.3754(2) 0.6567(3) 0.045(2) Uani 1 1 d . . .
N1 N 1.0889(8) 0.0515(3) 0.8199(3) 0.048(3) Uani 1 1 d . . .
N2 N 1.0321(6) 0.0002(3) 0.5813(3) 0.026(2) Uani 1 1 d . . .
N3 N 0.9158(8) 0.3630(3) 0.4291(3) 0.047(3) Uani 1 1 d . . .
C1 C 0.6932(12) 0.3648(4) 0.5810(5) 0.068(3) Uani 1 1 d U . .
H1A H 0.6390 0.3594 0.5563 0.081 Uiso 1 1 calc R . .
H1B H 0.6699 0.3548 0.6102 0.081 Uiso 1 1 calc R . .
C2 C 0.7117(14) 0.4115(5) 0.5844(6) 0.086(3) Uani 1 1 d U . .
C3 C 0.7158(16) 0.4390(5) 0.5480(7) 0.108(4) Uani 1 1 d U . .
H3 H 0.7075 0.4284 0.5176 0.130 Uiso 1 1 calc R . .
C4 C 0.7325(18) 0.4843(6) 0.5552(8) 0.123(4) Uani 1 1 d U . .
H4 H 0.7230 0.5033 0.5302 0.147 Uiso 1 1 calc R . .
C5 C 0.7617(18) 0.4984(6) 0.5981(8) 0.123(4) Uani 1 1 d U . .
H5 H 0.7733 0.5277 0.6026 0.147 Uiso 1 1 calc R . .
C6 C 0.7750(17) 0.4721(6) 0.6349(7) 0.115(4) Uani 1 1 d U . .
H6 H 0.7984 0.4821 0.6646 0.138 Uiso 1 1 calc R . .
C7 C 0.7520(16) 0.4294(6) 0.6266(6) 0.101(3) Uani 1 1 d U . .
H7 H 0.7647 0.4107 0.6518 0.122 Uiso 1 1 calc R . .
C8 C 1.2075(9) 0.2844(4) 0.5206(4) 0.041(2) Uani 1 1 d U . .
H8A H 1.2485 0.2680 0.5443 0.050 Uiso 1 1 calc R . .
H8B H 1.2090 0.2695 0.4910 0.050 Uiso 1 1 calc R . .
C9 C 1.2532(10) 0.3286(4) 0.5169(4) 0.046(2) Uani 1 1 d U . .
C10 C 1.2385(11) 0.3519(4) 0.4760(5) 0.057(3) Uani 1 1 d U . .
H10 H 1.2014 0.3401 0.4498 0.069 Uiso 1 1 calc R . .
C11 C 1.2790(12) 0.3926(4) 0.4738(5) 0.070(3) Uani 1 1 d U . .
H11 H 1.2680 0.4080 0.4460 0.084 Uiso 1 1 calc R . .
C12 C 1.3344(12) 0.4109(4) 0.5110(5) 0.069(3) Uani 1 1 d U . .
H12 H 1.3610 0.4385 0.5091 0.083 Uiso 1 1 calc R . .
C13 C 1.3497(12) 0.3872(4) 0.5518(5) 0.064(3) Uani 1 1 d U . .
H13 H 1.3894 0.3986 0.5775 0.077 Uiso 1 1 calc R . .
C14 C 1.3080(10) 0.3478(4) 0.5550(5) 0.054(3) Uani 1 1 d U . .
H14 H 1.3162 0.3333 0.5834 0.065 Uiso 1 1 calc R . .
C15 C 1.1826(8) 0.1533(3) 0.5802(4) 0.031(2) Uani 1 1 d U . .
H15A H 1.1873 0.1842 0.5763 0.037 Uiso 1 1 calc R . .
H15B H 1.2200 0.1460 0.6100 0.037 Uiso 1 1 calc R . .
C16 C 1.2340(8) 0.1313(3) 0.5411(4) 0.0318(19) Uani 1 1 d U . .
C17 C 1.2303(8) 0.1481(4) 0.4968(4) 0.038(2) Uani 1 1 d U . .
H17 H 1.1952 0.1736 0.4898 0.046 Uiso 1 1 calc R . .
C18 C 1.2787(9) 0.1274(4) 0.4623(4) 0.048(2) Uani 1 1 d U . .
H18 H 1.2748 0.1389 0.4323 0.058 Uiso 1 1 calc R . .
C19 C 1.3326(9) 0.0897(4) 0.4720(4) 0.048(2) Uani 1 1 d U . .
H19 H 1.3661 0.0760 0.4490 0.057 Uiso 1 1 calc R . .
C20 C 1.3352(9) 0.0731(4) 0.5160(4) 0.048(2) Uani 1 1 d U . .
H20 H 1.3697 0.0475 0.5229 0.058 Uiso 1 1 calc R . .
C21 C 1.2882(8) 0.0934(4) 0.5501(4) 0.039(2) Uani 1 1 d U . .
H21 H 1.2924 0.0816 0.5800 0.047 Uiso 1 1 calc R . .
C22 C 1.2149(8) 0.0379(3) 0.6942(4) 0.034(2) Uani 1 1 d U . .
C23 C 1.3294(9) 0.0327(4) 0.6990(4) 0.042(2) Uani 1 1 d U . .
C24 C 1.3747(9) 0.0783(4) 0.6976(4) 0.049(3) Uani 1 1 d U . .
H24A H 1.3533 0.0914 0.6680 0.073 Uiso 1 1 calc R . .
H24B H 1.4480 0.0767 0.7016 0.073 Uiso 1 1 calc R . .
H24C H 1.3511 0.0953 0.7223 0.073 Uiso 1 1 calc R . .
C25 C 1.3625(9) 0.0062(4) 0.6584(4) 0.049(3) Uani 1 1 d U . .
H25A H 1.3278 -0.0209 0.6572 0.073 Uiso 1 1 calc R . .
H25B H 1.4349 0.0015 0.6628 0.073 Uiso 1 1 calc R . .
H25C H 1.3455 0.0214 0.6296 0.073 Uiso 1 1 calc R . .
C26 C 1.3679(10) 0.0117(4) 0.7456(4) 0.057(3) Uani 1 1 d U . .
H26A H 1.3459 0.0283 0.7709 0.086 Uiso 1 1 calc R . .
H26B H 1.4411 0.0104 0.7483 0.086 Uiso 1 1 calc R . .
H26C H 1.3407 -0.0169 0.7467 0.086 Uiso 1 1 calc R . .
C27 C 0.9556(9) -0.0101(4) 0.7120(5) 0.043(3) Uani 1 1 d U . .
C28 C 0.9015(10) -0.0523(4) 0.7207(5) 0.052(2) Uani 1 1 d U . .
C29 C 0.9581(11) -0.0883(4) 0.6977(5) 0.063(3) Uani 1 1 d U . .
H29A H 0.9491 -0.0851 0.6643 0.094 Uiso 1 1 calc R . .
H29B H 0.9312 -0.1156 0.7062 0.094 Uiso 1 1 calc R . .
H29C H 1.0296 -0.0870 0.7083 0.094 Uiso 1 1 calc R . .
C30 C 0.9039(12) -0.0612(4) 0.7729(5) 0.067(3) Uani 1 1 d U . .
H30A H 0.9735 -0.0636 0.7862 0.101 Uiso 1 1 calc R . .
H30B H 0.8686 -0.0876 0.7776 0.101 Uiso 1 1 calc R . .
H30C H 0.8711 -0.0382 0.7878 0.101 Uiso 1 1 calc R . .
C31 C 0.7951(10) -0.0473(4) 0.6980(6) 0.072(4) Uani 1 1 d U . .
H31A H 0.7625 -0.0237 0.7121 0.108 Uiso 1 1 calc R . .
H31B H 0.7574 -0.0732 0.7022 0.108 Uiso 1 1 calc R . .
H31C H 0.7970 -0.0419 0.6652 0.108 Uiso 1 1 calc R . .
C32 C 1.1081(8) 0.1625(4) 0.7442(3) 0.030(2) Uani 1 1 d U . .
C33 C 1.1849(8) 0.1985(4) 0.7480(4) 0.039(2) Uani 1 1 d U . .
C34 C 1.2766(10) 0.1880(4) 0.7816(5) 0.061(3) Uani 1 1 d U . .
H34A H 1.2553 0.1835 0.8123 0.091 Uiso 1 1 calc R . .
H34B H 1.3243 0.2113 0.7826 0.091 Uiso 1 1 calc R . .
H34C H 1.3087 0.1624 0.7715 0.091 Uiso 1 1 calc R . .
C35 C 1.1373(9) 0.2410(4) 0.7619(4) 0.045(3) Uani 1 1 d U . .
H35A H 1.0792 0.2475 0.7402 0.068 Uiso 1 1 calc R . .
H35B H 1.1869 0.2635 0.7614 0.068 Uiso 1 1 calc R . .
H35C H 1.1162 0.2384 0.7929 0.068 Uiso 1 1 calc R . .
C36 C 1.2149(9) 0.2049(4) 0.6981(4) 0.047(3) Uani 1 1 d U . .
H36A H 1.2482 0.1795 0.6882 0.070 Uiso 1 1 calc R . .
H36B H 1.2607 0.2289 0.6976 0.070 Uiso 1 1 calc R . .
H36C H 1.1547 0.2103 0.6772 0.070 Uiso 1 1 calc R . .
C37 C 0.8365(9) 0.1111(3) 0.7589(4) 0.034(2) Uani 1 1 d U . .
C38 C 0.7435(9) 0.1100(4) 0.7863(4) 0.045(2) Uani 1 1 d U . .
C39 C 0.7013(10) 0.0646(4) 0.7803(5) 0.061(3) Uani 1 1 d U . .
H39A H 0.7535 0.0444 0.7910 0.091 Uiso 1 1 calc R . .
H39B H 0.6800 0.0595 0.7478 0.091 Uiso 1 1 calc R . .
H39C H 0.6439 0.0614 0.7982 0.091 Uiso 1 1 calc R . .
C40 C 0.7748(11) 0.1176(6) 0.8368(4) 0.078(4) Uani 1 1 d U . .
H40A H 0.8236 0.0962 0.8481 0.117 Uiso 1 1 calc R . .
H40B H 0.7160 0.1160 0.8540 0.117 Uiso 1 1 calc R . .
H40C H 0.8051 0.1456 0.8408 0.117 Uiso 1 1 calc R . .
C41 C 0.6593(10) 0.1410(5) 0.7668(5) 0.068(3) Uani 1 1 d U . .
H41A H 0.6040 0.1403 0.7863 0.102 Uiso 1 1 calc R . .
H41B H 0.6346 0.1325 0.7356 0.102 Uiso 1 1 calc R . .
H41C H 0.6864 0.1696 0.7663 0.102 Uiso 1 1 calc R . .
C42 C 0.8020(8) 0.0797(4) 0.6097(3) 0.031(2) Uani 1 1 d U . .
C43 C 0.6891(8) 0.0720(4) 0.5912(4) 0.038(2) Uani 1 1 d U . .
C44 C 0.6247(9) 0.0848(5) 0.6297(4) 0.064(4) Uani 1 1 d U . .
H44A H 0.6407 0.0666 0.6564 0.096 Uiso 1 1 calc R . .
H44B H 0.5536 0.0818 0.6188 0.096 Uiso 1 1 calc R . .
H44C H 0.6387 0.1141 0.6384 0.096 Uiso 1 1 calc R . .
C45 C 0.6647(8) 0.0995(4) 0.5482(4) 0.052(3) Uani 1 1 d U . .
H45A H 0.6734 0.1293 0.5564 0.078 Uiso 1 1 calc R . .
H45B H 0.5953 0.0946 0.5356 0.078 Uiso 1 1 calc R . .
H45C H 0.7099 0.0922 0.5251 0.078 Uiso 1 1 calc R . .
C46 C 0.6687(9) 0.0246(4) 0.5794(5) 0.054(3) Uani 1 1 d U . .
H46A H 0.7107 0.0158 0.5556 0.081 Uiso 1 1 calc R . .
H46B H 0.5980 0.0208 0.5682 0.081 Uiso 1 1 calc R . .
H46C H 0.6846 0.0074 0.6069 0.081 Uiso 1 1 calc R . .
C47 C 0.7340(10) 0.1724(4) 0.4589(4) 0.041(3) Uani 1 1 d U . .
C48 C 0.6852(10) 0.1528(4) 0.4128(4) 0.051(2) Uani 1 1 d U . .
C49 C 0.6780(11) 0.1899(4) 0.3785(4) 0.060(3) Uani 1 1 d U . .
H49A H 0.6354 0.2120 0.3895 0.090 Uiso 1 1 calc R . .
H49B H 0.6490 0.1800 0.3484 0.090 Uiso 1 1 calc R . .
H49C H 0.7450 0.2012 0.3757 0.090 Uiso 1 1 calc R . .
C50 C 0.5783(11) 0.1361(5) 0.4187(5) 0.075(4) Uani 1 1 d U . .
H50A H 0.5832 0.1109 0.4380 0.113 Uiso 1 1 calc R . .
H50B H 0.5442 0.1291 0.3886 0.113 Uiso 1 1 calc R . .
H50C H 0.5402 0.1578 0.4332 0.113 Uiso 1 1 calc R . .
C51 C 0.7524(11) 0.1173(4) 0.3963(4) 0.059(3) Uani 1 1 d U . .
H51A H 0.8202 0.1281 0.3945 0.088 Uiso 1 1 calc R . .
H51B H 0.7247 0.1075 0.3660 0.088 Uiso 1 1 calc R . .
H51C H 0.7546 0.0938 0.4181 0.088 Uiso 1 1 calc R . .
C52 C 0.9810(9) 0.2388(4) 0.4156(4) 0.036(2) Uani 1 1 d U . .
C53 C 1.0394(11) 0.2281(4) 0.3732(4) 0.053(3) Uani 1 1 d U . .
C54 C 1.0725(15) 0.2692(5) 0.3521(6) 0.099(5) Uani 1 1 d U . .
H54A H 1.1168 0.2846 0.3749 0.149 Uiso 1 1 calc R . .
H54B H 1.0135 0.2864 0.3427 0.149 Uiso 1 1 calc R . .
H54C H 1.1083 0.2629 0.3254 0.149 Uiso 1 1 calc R . .
C55 C 0.9607(13) 0.2079(6) 0.3365(5) 0.093(4) Uani 1 1 d U . .
H55A H 0.9895 0.2058 0.3071 0.139 Uiso 1 1 calc R . .
H55B H 0.9005 0.2254 0.3329 0.139 Uiso 1 1 calc R . .
H55C H 0.9431 0.1797 0.3467 0.139 Uiso 1 1 calc R . .
C56 C 1.1231(13) 0.1974(6) 0.3854(5) 0.091(5) Uani 1 1 d U . .
H56A H 1.1581 0.1917 0.3583 0.136 Uiso 1 1 calc R . .
H56B H 1.0955 0.1712 0.3964 0.136 Uiso 1 1 calc R . .
H56C H 1.1702 0.2094 0.4096 0.136 Uiso 1 1 calc R . .
C57 C 0.5978(9) 0.2284(4) 0.6041(5) 0.049(3) Uani 1 1 d U . .
C58 C 0.4941(9) 0.2251(5) 0.6226(5) 0.064(3) Uani 1 1 d U . .
C59 C 0.4623(13) 0.2707(6) 0.6297(8) 0.116(5) Uani 1 1 d U . .
H59A H 0.3891 0.2723 0.6283 0.174 Uiso 1 1 calc R . .
H59B H 0.4858 0.2884 0.6056 0.174 Uiso 1 1 calc R . .
H59C H 0.4916 0.2806 0.6597 0.174 Uiso 1 1 calc R . .
C60 C 0.4178(12) 0.2087(7) 0.5864(7) 0.126(6) Uani 1 1 d U . .
H60A H 0.4124 0.1781 0.5895 0.189 Uiso 1 1 calc R . .
H60B H 0.4382 0.2156 0.5561 0.189 Uiso 1 1 calc R . .
H60C H 0.3528 0.2217 0.5900 0.189 Uiso 1 1 calc R . .
C61 C 0.5016(13) 0.1995(7) 0.6653(7) 0.120(5) Uani 1 1 d U . .
H61A H 0.4350 0.1892 0.6708 0.180 Uiso 1 1 calc R . .
H61B H 0.5285 0.2169 0.6912 0.180 Uiso 1 1 calc R . .
H61C H 0.5462 0.1755 0.6619 0.180 Uiso 1 1 calc R . .
C62 C 0.8715(9) 0.3042(4) 0.7079(4) 0.035(2) Uani 1 1 d U . .
C63 C 0.8407(10) 0.3075(4) 0.7582(4) 0.048(2) Uani 1 1 d U . .
C64 C 0.8356(11) 0.2610(5) 0.7776(5) 0.068(3) Uani 1 1 d U . .
H64A H 0.8990 0.2465 0.7743 0.103 Uiso 1 1 calc R . .
H64B H 0.7807 0.2457 0.7603 0.103 Uiso 1 1 calc R . .
H64C H 0.8239 0.2620 0.8100 0.103 Uiso 1 1 calc R . .
C65 C 0.7368(11) 0.3263(5) 0.7574(4) 0.069(4) Uani 1 1 d U . .
H65A H 0.7216 0.3320 0.7889 0.104 Uiso 1 1 calc R . .
H65B H 0.6876 0.3065 0.7429 0.104 Uiso 1 1 calc R . .
H65C H 0.7341 0.3527 0.7400 0.104 Uiso 1 1 calc R . .
C66 C 0.9205(12) 0.3317(6) 0.7887(5) 0.088(4) Uani 1 1 d U . .
H66A H 0.9146 0.3618 0.7819 0.132 Uiso 1 1 calc R . .
H66B H 0.9871 0.3218 0.7828 0.132 Uiso 1 1 calc R . .
H66C H 0.9107 0.3269 0.8210 0.132 Uiso 1 1 calc R . .
C67 C 0.6506(11) 0.3063(5) 0.4469(4) 0.058(3) Uani 1 1 d U . .
C68 C 0.5541(11) 0.3246(5) 0.4217(4) 0.068(3) Uani 1 1 d U . .
C69 C 0.5367(13) 0.3686(5) 0.4434(6) 0.090(4) Uani 1 1 d U . .
H69A H 0.4836 0.3835 0.4246 0.136 Uiso 1 1 calc R . .
H69B H 0.5987 0.3850 0.4448 0.136 Uiso 1 1 calc R . .
H69C H 0.5169 0.3648 0.4745 0.136 Uiso 1 1 calc R . .
C70 C 0.5698(12) 0.3320(6) 0.3700(5) 0.094(5) Uani 1 1 d U . .
H70A H 0.5672 0.3050 0.3538 0.141 Uiso 1 1 calc R . .
H70B H 0.6351 0.3452 0.3678 0.141 Uiso 1 1 calc R . .
H70C H 0.5168 0.3504 0.3560 0.141 Uiso 1 1 calc R . .
C71 C 0.4686(11) 0.2939(6) 0.4258(5) 0.087(4) Uani 1 1 d U . .
H71A H 0.4728 0.2710 0.4037 0.131 Uiso 1 1 calc R . .
H71B H 0.4046 0.3086 0.4194 0.131 Uiso 1 1 calc R . .
H71C H 0.4733 0.2824 0.4569 0.131 Uiso 1 1 calc R . .
C72 C 1.1602(10) 0.3539(5) 0.6775(4) 0.051(3) Uani 1 1 d U . .
C73 C 1.2501(10) 0.3771(5) 0.7052(5) 0.061(3) Uani 1 1 d U . .
C74 C 1.2145(12) 0.3813(5) 0.7549(4) 0.075(4) Uani 1 1 d U . .
H74A H 1.2079 0.3532 0.7681 0.112 Uiso 1 1 calc R . .
H74B H 1.1497 0.3956 0.7530 0.112 Uiso 1 1 calc R . .
H74C H 1.2639 0.3976 0.7744 0.112 Uiso 1 1 calc R . .
C75 C 1.3446(11) 0.3498(6) 0.7067(6) 0.085(4) Uani 1 1 d U . .
H75A H 1.3316 0.3225 0.7203 0.127 Uiso 1 1 calc R . .
H75B H 1.3995 0.3639 0.7253 0.127 Uiso 1 1 calc R . .
H75C H 1.3633 0.3457 0.6755 0.127 Uiso 1 1 calc R . .
C76 C 1.2646(11) 0.4212(5) 0.6839(5) 0.074(4) Uani 1 1 d U . .
H76A H 1.3177 0.4363 0.7025 0.112 Uiso 1 1 calc R . .
H76B H 1.2020 0.4371 0.6833 0.112 Uiso 1 1 calc R . .
H76C H 1.2833 0.4180 0.6526 0.112 Uiso 1 1 calc R . .
C77 C 1.1792(12) 0.0561(5) 0.8376(4) 0.066(3) Uani 1 1 d U . .
H77 H 1.2244 0.0714 0.8209 0.079 Uiso 1 1 calc R . .
C78 C 1.2160(12) 0.0390(5) 0.8822(5) 0.075(3) Uani 1 1 d U . .
H78 H 1.2840 0.0423 0.8938 0.089 Uiso 1 1 calc R . .
C79 C 1.1513(12) 0.0181(5) 0.9065(5) 0.075(3) Uani 1 1 d U . .
H79 H 1.1726 0.0062 0.9355 0.090 Uiso 1 1 calc R . .
C80 C 1.0501(12) 0.0145(5) 0.8873(5) 0.073(3) Uani 1 1 d U . .
H80 H 1.0028 0.0004 0.9040 0.087 Uiso 1 1 calc R . .
C81 C 1.0191(12) 0.0319(5) 0.8436(4) 0.066(3) Uani 1 1 d U . .
H81 H 0.9514 0.0299 0.8311 0.080 Uiso 1 1 calc R . .
C82 C 0.9704(8) -0.0344(3) 0.5749(4) 0.036(2) Uani 1 1 d U . .
H82 H 0.9155 -0.0370 0.5929 0.043 Uiso 1 1 calc R . .
C83 C 0.9857(9) -0.0661(4) 0.5427(4) 0.040(2) Uani 1 1 d U . .
H83 H 0.9412 -0.0893 0.5388 0.048 Uiso 1 1 calc R . .
C84 C 1.0660(9) -0.0630(4) 0.5170(4) 0.042(2) Uani 1 1 d U . .
H84 H 1.0790 -0.0846 0.4960 0.050 Uiso 1 1 calc R . .
C85 C 1.1279(9) -0.0278(4) 0.5221(4) 0.040(2) Uani 1 1 d U . .
H85 H 1.1823 -0.0249 0.5039 0.048 Uiso 1 1 calc R . .
C86 C 1.1096(8) 0.0038(4) 0.5548(4) 0.037(2) Uani 1 1 d U . .
H86 H 1.1519 0.0278 0.5581 0.044 Uiso 1 1 calc R . .
C87 C 0.9659(11) 0.3956(4) 0.4515(5) 0.061(3) Uani 1 1 d U . .
H87 H 0.9773 0.3943 0.4840 0.073 Uiso 1 1 calc R . .
C88 C 1.0016(12) 0.4310(5) 0.4291(5) 0.068(3) Uani 1 1 d U . .
H88 H 1.0343 0.4533 0.4461 0.081 Uiso 1 1 calc R . .
C89 C 0.9876(12) 0.4325(5) 0.3805(5) 0.070(3) Uani 1 1 d U . .
H89 H 1.0100 0.4559 0.3642 0.084 Uiso 1 1 calc R . .
C90 C 0.9402(11) 0.3988(5) 0.3575(5) 0.066(3) Uani 1 1 d U . .
H90 H 0.9312 0.3984 0.3250 0.079 Uiso 1 1 calc R . .
C91 C 0.9054(11) 0.3653(5) 0.3829(4) 0.059(3) Uani 1 1 d U . .
H91 H 0.8725 0.3427 0.3665 0.071 Uiso 1 1 calc R . .
N1S N 0.1257(17) 0.4821(7) 0.5349(8) 0.113(7) Uiso 0.75 1 d P . .
C1S C 0.0866(17) 0.4591(7) 0.5515(8) 0.076(6) Uiso 0.75 1 d PU . .
C2S C 0.0197(19) 0.4305(8) 0.5708(9) 0.101(7) Uiso 0.75 1 d PU . .
H2S1 H 0.0087 0.4397 0.6019 0.151 Uiso 0.75 1 calc PR . .
H2S2 H 0.0490 0.4022 0.5722 0.151 Uiso 0.75 1 calc PR . .
H2S3 H -0.0443 0.4299 0.5517 0.151 Uiso 0.75 1 calc PR . .
O1S O -0.001(3) 0.4548(14) 0.6159(16) 0.085(13) Uiso 0.25 1 d P . .

loop_
_atom_site_aniso_label
_atom_site_aniso_U_11
_atom_site_aniso_U_22
_atom_site_aniso_U_33
_atom_site_aniso_U_23
_atom_site_aniso_U_13
_atom_site_aniso_U_12
Fe1 0.0311(9) 0.0260(8) 0.0261(8) -0.0031(7) 0.0063(7) -0.0033(7)
Fe2 0.0496(10) 0.0325(9) 0.0209(9) 0.0015(7) 0.0062(7) -0.0007(8)
Fe3 0.0300(9) 0.0290(9) 0.0207(8) -0.0047(7) 0.0062(6) -0.0036(7)
Fe4 0.0279(9) 0.0334(9) 0.0217(8) -0.0063(7) 0.0019(6) 0.0042(7)
Fe5 0.0334(9) 0.0314(9) 0.0155(8) -0.0049(7) -0.0012(6) 0.0034(7)
Fe6 0.0307(9) 0.0583(11) 0.0269(9) -0.0103(8) -0.0058(7) 0.0098(8)
Fe7 0.0550(11) 0.0427(10) 0.0185(8) -0.0008(7) 0.0008(7) 0.0188(9)
Fe8 0.0425(10) 0.0324(9) 0.0221(8) -0.0054(7) 0.0048(7) -0.0005(8)
P1 0.0476(19) 0.0415(19) 0.0209(16) -0.0038(14) 0.0018(13) 0.0191(15)
P2 0.0410(18) 0.0287(16) 0.0217(15) -0.0008(13) 0.0047(13) 0.0027(14)
P3 0.0258(15) 0.0242(15) 0.0193(14) -0.0053(12) 0.0045(11) -0.0011(12)
O1 0.033(4) 0.030(4) 0.018(4) -0.001(3) 0.005(3) -0.003(3)
O2 0.031(4) 0.026(4) 0.025(4) -0.002(3) 0.000(3) 0.000(3)
O3 0.037(4) 0.043(5) 0.027(4) -0.013(4) -0.003(3) 0.012(4)
O4 0.031(4) 0.040(4) 0.017(4) -0.004(3) -0.001(3) 0.009(3)
O5 0.036(4) 0.041(5) 0.019(4) -0.007(3) 0.011(3) -0.001(3)
O6 0.050(5) 0.042(5) 0.026(4) -0.003(4) 0.007(4) 0.007(4)
O7 0.028(4) 0.061(5) 0.017(4) -0.010(4) -0.002(3) 0.011(4)
O8 0.060(5) 0.042(5) 0.021(4) -0.003(3) 0.003(4) 0.025(4)
O9 0.058(5) 0.042(5) 0.025(4) -0.007(4) 0.011(4) -0.011(4)
O10 0.029(4) 0.027(4) 0.013(3) 0.000(3) -0.002(3) 0.006(3)
O11 0.054(5) 0.035(4) 0.028(4) 0.002(3) 0.004(4) 0.012(4)
O12 0.028(4) 0.030(4) 0.020(4) -0.009(3) 0.003(3) -0.004(3)
O13 0.025(4) 0.030(4) 0.018(4) 0.000(3) 0.001(3) -0.001(3)
O14 0.035(4) 0.022(4) 0.019(4) -0.002(3) 0.002(3) 0.003(3)
O15 0.034(4) 0.033(4) 0.030(4) -0.001(3) 0.008(3) 0.000(3)
O16 0.051(5) 0.042(5) 0.023(4) 0.002(4) -0.003(4) 0.002(4)
O17 0.052(5) 0.031(4) 0.032(5) -0.001(4) 0.015(4) -0.002(4)
O18 0.067(6) 0.033(5) 0.030(4) 0.001(4) 0.018(4) -0.010(4)
O19 0.040(5) 0.027(4) 0.034(4) -0.002(4) 0.002(3) 0.000(4)
O20 0.031(4) 0.028(4) 0.030(4) -0.006(3) 0.007(3) 0.000(3)
O21 0.054(5) 0.033(4) 0.029(4) 0.003(4) 0.007(4) -0.004(4)
O22 0.036(4) 0.037(5) 0.039(5) 0.006(4) 0.015(4) -0.005(4)
O23 0.025(4) 0.037(5) 0.039(5) -0.007(4) 0.005(3) -0.006(4)
O24 0.023(4) 0.030(4) 0.039(4) -0.010(3) 0.002(3) -0.005(3)
O25 0.041(5) 0.053(5) 0.020(4) -0.012(4) -0.005(3) 0.000(4)
O26 0.043(5) 0.069(6) 0.032(5) -0.013(4) -0.005(4) 0.001(4)
O27 0.047(5) 0.027(4) 0.028(4) -0.003(3) 0.008(3) 0.012(4)
O28 0.059(5) 0.047(5) 0.017(4) 0.001(3) 0.002(4) 0.027(4)
O29 0.033(5) 0.085(7) 0.029(5) -0.014(4) -0.001(4) 0.001(4)
O30 0.029(4) 0.054(5) 0.035(4) -0.003(4) 0.005(4) 0.003(4)
O31 0.032(4) 0.034(4) 0.021(4) -0.010(3) 0.002(3) 0.009(3)
O32 0.040(5) 0.039(5) 0.020(4) -0.002(3) 0.009(3) 0.008(4)
O33 0.048(5) 0.069(6) 0.027(4) -0.004(4) -0.004(4) 0.031(5)
O34 0.030(5) 0.073(6) 0.041(5) -0.004(4) -0.005(4) 0.015(4)
O35 0.044(5) 0.051(6) 0.039(5) -0.012(4) 0.007(4) -0.003(4)
O36 0.054(5) 0.043(5) 0.037(5) -0.016(4) 0.006(4) -0.007(4)
N1 0.062(7) 0.051(7) 0.031(6) 0.005(5) 0.008(5) 0.001(6)
N2 0.033(5) 0.024(5) 0.021(5) -0.006(4) 0.002(4) -0.004(4)
N3 0.076(8) 0.038(6) 0.025(6) 0.017(5) -0.004(5) 0.022(6)
C1 0.098(9) 0.055(5) 0.052(7) 0.000(5) 0.021(6) 0.033(6)
C2 0.132(8) 0.060(5) 0.071(6) 0.001(5) 0.033(6) 0.022(6)
C3 0.166(9) 0.064(6) 0.094(7) 0.014(5) 0.008(8) 0.005(8)
C4 0.188(10) 0.066(6) 0.112(8) 0.015(6) -0.002(9) 0.002(8)
C5 0.185(10) 0.070(7) 0.113(8) 0.001(6) 0.017(9) 0.002(8)
C6 0.180(10) 0.071(7) 0.098(7) -0.006(6) 0.033(8) -0.006(8)
C7 0.159(9) 0.068(6) 0.083(6) -0.010(5) 0.040(7) 0.000(7)
C8 0.051(6) 0.038(5) 0.038(6) 0.002(4) 0.021(5) 0.000(5)
C9 0.062(6) 0.037(4) 0.041(5) 0.002(3) 0.021(4) -0.004(4)
C10 0.082(7) 0.047(5) 0.045(5) 0.008(4) 0.018(5) -0.008(5)
C11 0.102(8) 0.048(5) 0.061(6) 0.017(5) 0.014(5) -0.009(5)
C12 0.103(8) 0.042(6) 0.065(6) 0.005(4) 0.022(6) -0.012(5)
C13 0.094(7) 0.045(5) 0.056(5) -0.002(4) 0.017(5) -0.019(5)
C14 0.077(7) 0.043(5) 0.045(5) 0.002(4) 0.017(5) -0.012(5)
C15 0.032(5) 0.034(5) 0.026(4) -0.004(4) 0.002(4) -0.003(4)
C16 0.028(5) 0.035(4) 0.033(4) -0.008(4) 0.006(4) -0.007(3)
C17 0.039(5) 0.044(5) 0.034(4) -0.008(4) 0.012(4) -0.005(4)
C18 0.047(6) 0.061(6) 0.039(5) -0.010(4) 0.017(4) -0.002(4)
C19 0.039(5) 0.056(6) 0.052(5) -0.018(5) 0.023(5) -0.005(4)
C20 0.041(5) 0.047(5) 0.058(5) -0.013(4) 0.015(5) 0.001(4)
C21 0.033(5) 0.042(5) 0.044(5) -0.006(4) 0.010(4) -0.002(4)
C22 0.044(4) 0.035(6) 0.022(6) -0.006(5) 0.004(4) -0.005(4)
C23 0.044(5) 0.045(5) 0.037(5) -0.003(4) 0.002(4) 0.003(4)
C24 0.043(6) 0.050(5) 0.056(7) -0.009(5) 0.014(6) -0.004(5)
C25 0.043(6) 0.049(6) 0.054(6) -0.009(5) 0.002(5) 0.012(6)
C26 0.048(7) 0.072(8) 0.049(5) 0.009(5) -0.004(5) 0.002(6)
C27 0.053(6) 0.029(5) 0.047(7) 0.011(5) 0.008(5) -0.002(5)
C28 0.068(6) 0.031(5) 0.059(5) 0.011(5) 0.015(5) -0.007(4)
C29 0.084(8) 0.034(5) 0.071(8) -0.002(6) 0.013(7) -0.006(6)
C30 0.098(10) 0.043(7) 0.065(6) 0.016(5) 0.028(6) -0.010(7)
C31 0.063(6) 0.051(8) 0.102(9) 0.019(8) 0.011(6) -0.018(5)
C32 0.031(5) 0.038(5) 0.021(5) -0.015(4) 0.003(4) 0.002(4)
C33 0.040(5) 0.043(5) 0.033(4) -0.014(4) -0.004(4) -0.006(4)
C34 0.052(6) 0.060(8) 0.065(7) -0.013(7) -0.024(6) -0.010(5)
C35 0.062(7) 0.038(5) 0.037(6) -0.009(5) 0.012(5) -0.007(5)
C36 0.040(7) 0.055(7) 0.047(5) -0.016(5) 0.012(4) -0.011(5)
C37 0.038(5) 0.031(6) 0.037(6) -0.007(5) 0.017(4) -0.009(4)
C38 0.045(5) 0.054(5) 0.038(5) -0.005(5) 0.021(4) -0.006(4)
C39 0.050(8) 0.065(6) 0.074(8) 0.002(6) 0.035(6) -0.018(5)
C40 0.062(8) 0.134(11) 0.041(5) -0.020(7) 0.022(5) -0.012(8)
C41 0.064(7) 0.082(7) 0.063(8) -0.008(7) 0.030(6) 0.024(6)
C42 0.026(4) 0.047(6) 0.022(5) -0.001(5) 0.006(4) -0.004(5)
C43 0.029(4) 0.053(5) 0.034(5) -0.012(4) 0.007(4) -0.009(5)
C44 0.036(6) 0.105(10) 0.053(6) -0.033(6) 0.017(5) -0.013(7)
C45 0.024(6) 0.074(7) 0.055(6) 0.006(6) -0.007(5) -0.006(6)
C46 0.040(7) 0.059(5) 0.064(8) -0.011(5) 0.012(6) -0.022(5)
C47 0.046(6) 0.050(6) 0.027(5) -0.007(4) -0.005(5) -0.002(5)
C48 0.061(5) 0.056(6) 0.032(5) -0.012(4) -0.014(5) -0.006(5)
C49 0.085(9) 0.062(7) 0.029(5) -0.011(5) -0.013(6) 0.010(6)
C50 0.071(6) 0.105(10) 0.046(8) -0.027(7) -0.014(6) -0.028(6)
C51 0.082(7) 0.056(7) 0.033(7) -0.016(5) -0.020(6) 0.003(6)
C52 0.049(6) 0.037(6) 0.022(5) -0.004(5) 0.004(4) 0.006(5)
C53 0.084(7) 0.055(6) 0.024(5) -0.002(4) 0.019(4) 0.019(5)
C54 0.154(13) 0.072(8) 0.086(10) 0.006(7) 0.084(9) 0.010(7)
C55 0.120(10) 0.123(11) 0.036(7) -0.031(7) 0.010(6) 0.010(8)
C56 0.111(9) 0.120(10) 0.048(8) 0.007(8) 0.035(6) 0.064(8)
C57 0.027(5) 0.056(7) 0.065(8) 0.002(6) 0.011(5) -0.003(5)
C58 0.030(5) 0.083(7) 0.082(7) -0.001(6) 0.020(5) -0.004(5)
C59 0.078(10) 0.102(8) 0.182(14) -0.009(8) 0.080(10) 0.018(7)
C60 0.042(7) 0.198(14) 0.138(11) -0.029(10) 0.009(8) -0.048(10)
C61 0.062(9) 0.177(13) 0.130(10) 0.062(10) 0.053(7) 0.017(10)
C62 0.043(6) 0.041(6) 0.022(4) -0.004(4) 0.005(4) 0.019(5)
C63 0.057(5) 0.060(6) 0.027(5) -0.009(4) 0.010(4) 0.016(5)
C64 0.080(9) 0.082(7) 0.048(7) 0.021(6) 0.026(7) 0.025(6)
C65 0.079(6) 0.095(9) 0.038(7) -0.004(7) 0.026(5) 0.043(7)
C66 0.096(8) 0.142(11) 0.028(6) -0.030(8) 0.018(6) -0.031(8)
C67 0.055(6) 0.097(9) 0.019(5) -0.003(6) -0.010(5) 0.027(6)
C68 0.058(6) 0.110(8) 0.034(5) 0.003(5) -0.010(5) 0.031(5)
C69 0.090(10) 0.108(8) 0.071(8) 0.002(7) -0.005(8) 0.049(7)
C70 0.081(9) 0.162(13) 0.036(5) 0.024(7) -0.007(6) 0.055(9)
C71 0.066(7) 0.134(10) 0.055(8) 0.008(8) -0.022(7) 0.015(7)
C72 0.046(6) 0.074(8) 0.034(6) -0.025(6) 0.012(5) -0.015(6)
C73 0.056(6) 0.083(7) 0.045(5) -0.028(5) 0.005(5) -0.019(5)
C74 0.089(9) 0.098(10) 0.037(5) -0.029(6) 0.005(6) -0.026(8)
C75 0.054(6) 0.117(10) 0.080(10) -0.041(8) -0.014(6) -0.008(7)
C76 0.067(9) 0.090(7) 0.069(8) -0.023(6) 0.024(7) -0.035(6)
C77 0.072(8) 0.091(9) 0.035(6) 0.023(6) 0.005(6) -0.010(7)
C78 0.079(7) 0.100(8) 0.042(6) 0.026(6) -0.004(5) -0.006(6)
C79 0.092(7) 0.092(8) 0.039(6) 0.030(5) -0.001(5) -0.006(6)
C80 0.088(6) 0.087(7) 0.042(6) 0.022(6) 0.002(5) -0.009(6)
C81 0.084(8) 0.078(8) 0.036(6) 0.015(6) 0.003(5) -0.012(7)
C82 0.038(6) 0.031(6) 0.039(6) -0.001(4) -0.001(4) -0.005(5)
C83 0.041(5) 0.031(5) 0.045(6) -0.009(4) -0.012(4) -0.006(4)
C84 0.046(5) 0.034(5) 0.043(5) -0.011(4) -0.006(4) 0.008(4)
C85 0.040(5) 0.041(5) 0.038(5) -0.010(4) -0.001(4) 0.005(4)
C86 0.038(6) 0.037(5) 0.035(6) -0.009(4) 0.003(5) -0.003(5)
C87 0.083(8) 0.053(7) 0.047(6) 0.007(5) 0.008(6) 0.009(7)
C88 0.090(7) 0.059(6) 0.054(5) 0.013(5) 0.005(6) 0.005(6)
C89 0.095(7) 0.061(6) 0.054(5) 0.015(5) 0.010(6) 0.005(6)
C90 0.084(7) 0.068(7) 0.047(6) 0.013(5) 0.009(5) 0.005(6)
C91 0.077(8) 0.061(7) 0.039(7) 0.004(5) 0.012(6) 0.009(6)

loop_
_atom_type_symbol
_atom_type_description
_atom_type_scat_dispersion_real
_atom_type_scat_dispersion_imag
_atom_type_scat_source
C C 0.0033 0.0016 'International Tables Vol C Tables 4.2.6.8 and 6.1.1.4'
H H 0.0000 0.0000 'International Tables Vol C Tables 4.2.6.8 and 6.1.1.4'
N N 0.0061 0.0033 'International Tables Vol C Tables 4.2.6.8 and 6.1.1.4'
O O 0.0106 0.0060 'International Tables Vol C Tables 4.2.6.8 and 6.1.1.4'
P P 0.1023 0.0942 'International Tables Vol C Tables 4.2.6.8 and 6.1.1.4'
Fe Fe 0.3463 0.8444 'International Tables Vol C Tables 4.2.6.8 and 6.1.1.4'

loop_
_geom_angle_atom_site_label_1
_geom_angle_atom_site_label_2
_geom_angle_atom_site_label_3
_geom_angle
_geom_angle_site_symmetry_1
_geom_angle_site_symmetry_3
_geom_angle_publ_flag
O1 Fe1 O12 97.8(3) . . ?
O1 Fe1 O17 94.5(3) . . ?
O12 Fe1 O17 167.6(3) . . ?
O1 Fe1 O23 93.2(3) . . ?
O12 Fe1 O23 93.7(3) . . ?
O17 Fe1 O23 84.5(3) . . ?
O1 Fe1 O15 93.0(3) . . ?
O12 Fe1 O15 90.6(3) . . ?
O17 Fe1 O15 89.8(3) . . ?
O23 Fe1 O15 171.9(3) . . ?
O1 Fe1 N2 175.7(3) . . ?
O12 Fe1 N2 86.5(3) . . ?
O17 Fe1 N2 81.2(3) . . ?
O23 Fe1 N2 87.0(3) . . ?
O15 Fe1 N2 86.3(3) . . ?
O1 Fe2 O21 97.7(3) . . ?
O1 Fe2 O18 94.3(3) . . ?
O21 Fe2 O18 85.4(3) . . ?
O1 Fe2 O16 95.3(3) . . ?
O21 Fe2 O16 166.8(3) . . ?
O18 Fe2 O16 91.3(3) . . ?
O1 Fe2 O19 95.3(3) . . ?
O21 Fe2 O19 95.1(3) . . ?
O18 Fe2 O19 170.2(3) . . ?
O16 Fe2 O19 86.0(3) . . ?
O1 Fe2 N1 176.3(3) . . ?
O21 Fe2 N1 82.7(3) . . ?
O18 Fe2 N1 82.0(3) . . ?
O16 Fe2 N1 84.2(3) . . ?
O19 Fe2 N1 88.3(3) . . ?
O1 Fe3 O13 97.6(3) . . ?
O1 Fe3 O5 169.8(3) . . ?
O13 Fe3 O5 92.6(3) . . ?
O1 Fe3 O20 92.3(3) . . ?
O13 Fe3 O20 91.9(3) . . ?
O5 Fe3 O20 87.5(3) . . ?
O1 Fe3 O24 94.1(3) . . ?
O13 Fe3 O24 89.2(3) . . ?
O5 Fe3 O24 85.8(3) . . ?
O20 Fe3 O24 173.3(3) . . ?
O1 Fe3 O22 89.8(3) . . ?
O13 Fe3 O22 170.7(3) . . ?
O5 Fe3 O22 80.0(3) . . ?
O20 Fe3 O22 93.3(3) . . ?
O24 Fe3 O22 84.7(3) . . ?
O5 Fe4 O4 96.3(3) . . ?
O5 Fe4 O31 96.3(3) . . ?
O4 Fe4 O31 89.8(3) . . ?
O5 Fe4 O30 82.0(3) . . ?
O4 Fe4 O30 173.1(3) . . ?
O31 Fe4 O30 83.8(3) . . ?
O5 Fe4 O2 92.5(3) . . ?
O4 Fe4 O2 94.7(3) . . ?
O31 Fe4 O2 169.6(3) . . ?
O30 Fe4 O2 92.0(3) . . ?
O5 Fe4 O7 165.2(3) . . ?
O4 Fe4 O7 96.0(3) . . ?
O31 Fe4 O7 91.9(3) . . ?
O30 Fe4 O7 86.8(3) . . ?
O2 Fe4 O7 78.3(3) . . ?
O3 Fe5 O14 164.5(3) . . ?
O3 Fe5 O10 95.4(3) . . ?
O14 Fe5 O10 91.0(3) . . ?
O3 Fe5 O27 91.2(3) . . ?
O14 Fe5 O27 103.0(3) . . ?
O10 Fe5 O27 89.4(3) . . ?
O3 Fe5 O25 88.9(3) . . ?
O14 Fe5 O25 85.9(3) . . ?
O10 Fe5 O25 173.7(3) . . ?
O27 Fe5 O25 85.9(3) . . ?
O3 Fe5 O2 76.5(3) . . ?
O14 Fe5 O2 88.9(3) . . ?
O10 Fe5 O2 95.6(2) . . ?
O27 Fe5 O2 167.0(3) . . ?
O25 Fe5 O2 89.8(3) . . ?
O3 Fe6 O29 173.6(3) . . ?
O3 Fe6 O34 93.9(3) . . ?
O29 Fe6 O34 92.1(3) . . ?
O3 Fe6 O26 93.3(3) . . ?
O29 Fe6 O26 88.5(3) . . ?
O34 Fe6 O26 94.2(3) . . ?
O3 Fe6 O7 88.3(3) . . ?
O29 Fe6 O7 89.0(3) . . ?
O34 Fe6 O7 93.9(3) . . ?
O26 Fe6 O7 171.7(3) . . ?
O3 Fe6 O2 79.4(3) . . ?
O29 Fe6 O2 94.4(3) . . ?
O34 Fe6 O2 168.8(3) . . ?
O26 Fe6 O2 95.2(3) . . ?
O7 Fe6 O2 77.0(3) . . ?
O3 Fe7 O11 97.2(3) . . ?
O3 Fe7 O8 94.2(3) . . ?
O11 Fe7 O8 92.3(3) . . ?
O3 Fe7 O33 93.2(3) . . ?
O11 Fe7 O33 169.3(3) . . ?
O8 Fe7 O33 89.3(3) . . ?
O3 Fe7 O28 88.9(3) . . ?
O11 Fe7 O28 87.8(3) . . ?
O8 Fe7 O28 176.8(3) . . ?
O33 Fe7 O28 90.0(3) . . ?
O3 Fe7 N3 174.7(3) . . ?
O11 Fe7 N3 84.1(3) . . ?
O8 Fe7 N3 90.9(3) . . ?
O33 Fe7 N3 85.3(4) . . ?
O28 Fe7 N3 86.0(3) . . ?
O9 Fe8 O4 91.5(3) . . ?
O9 Fe8 O6 95.2(3) . . ?
O4 Fe8 O6 98.9(3) . . ?
O9 Fe8 O32 173.1(3) . . ?
O4 Fe8 O32 86.7(3) . . ?
O6 Fe8 O32 91.7(3) . . ?
O9 Fe8 O36 93.8(3) . . ?
O4 Fe8 O36 164.3(3) . . ?
O6 Fe8 O36 95.3(3) . . ?
O32 Fe8 O36 86.2(3) . . ?
O9 Fe8 O35 88.8(3) . . ?
O4 Fe8 O35 102.6(3) . . ?
O6 Fe8 O35 158.0(3) . . ?
O32 Fe8 O35 85.1(3) . . ?
O36 Fe8 O35 62.8(3) . . ?
O6 P1 O8 113.8(5) . . ?
O6 P1 O7 109.9(4) . . ?
O8 P1 O7 111.2(4) . . ?
O6 P1 C1 107.9(6) . . ?
O8 P1 C1 109.5(5) . . ?
O7 P1 C1 104.1(6) . . ?
O11 P2 O9 112.4(4) . . ?
O11 P2 O10 112.5(4) . . ?
O9 P2 O10 110.4(4) . . ?
O11 P2 C8 106.3(5) . . ?
O9 P2 C8 105.6(5) . . ?
O10 P2 C8 109.1(4) . . ?
O12 P3 O14 109.9(4) . . ?
O12 P3 O13 112.2(4) . . ?
O14 P3 O13 112.4(4) . . ?
O12 P3 C15 108.0(4) . . ?
O14 P3 C15 108.2(4) . . ?
O13 P3 C15 105.9(4) . . ?
Fe2 O1 Fe1 121.2(3) . . ?
Fe2 O1 Fe3 118.4(3) . . ?
Fe1 O1 Fe3 120.3(3) . . ?
Fe4 O2 Fe6 97.4(3) . . ?
Fe4 O2 Fe5 132.1(3) . . ?
Fe6 O2 Fe5 88.9(2) . . ?
Fe4 O2 H2O 110.9 . . ?
Fe6 O2 H2O 110.9 . . ?
Fe5 O2 H2O 110.9 . . ?
Fe7 O3 Fe6 125.4(4) . . ?
Fe7 O3 Fe5 126.5(4) . . ?
Fe6 O3 Fe5 107.0(4) . . ?
Fe4 O4 Fe8 122.4(3) . . ?
Fe4 O4 H4O 118.8 . . ?
Fe8 O4 H4O 118.8 . . ?
Fe4 O5 Fe3 137.7(4) . . ?
Fe4 O5 H5O 111.1 . . ?
Fe3 O5 H5O 111.1 . . ?
P1 O6 Fe8 136.6(5) . . ?
P1 O7 Fe6 126.3(4) . . ?
P1 O7 Fe4 130.2(4) . . ?
Fe6 O7 Fe4 98.8(3) . . ?
P1 O8 Fe7 135.0(5) . . ?
P2 O9 Fe8 139.5(5) . . ?
P2 O10 Fe5 130.0(4) . . ?
P2 O11 Fe7 135.3(5) . . ?
P3 O12 Fe1 138.9(4) . . ?
P3 O13 Fe3 129.2(4) . . ?
P3 O14 Fe5 136.5(4) . . ?
C22 O15 Fe1 128.7(7) . . ?
C22 O16 Fe2 133.1(7) . . ?
C27 O17 Fe1 133.3(7) . . ?
C27 O18 Fe2 127.5(7) . . ?
C32 O19 Fe2 123.3(7) . . ?
C32 O20 Fe3 132.7(6) . . ?
C37 O21 Fe2 131.3(7) . . ?
C37 O22 Fe3 127.8(7) . . ?
C42 O23 Fe1 126.1(7) . . ?
C42 O24 Fe3 130.7(7) . . ?
C47 O25 Fe5 129.4(7) . . ?
C47 O26 Fe6 125.8(7) . . ?
C52 O27 Fe5 134.0(7) . . ?
C52 O28 Fe7 127.1(7) . . ?
C57 O29 Fe6 130.5(7) . . ?
C57 O30 Fe4 131.7(8) . . ?
C62 O31 Fe4 131.2(6) . . ?
C62 O32 Fe8 126.7(7) . . ?
C67 O33 Fe7 127.0(7) . . ?
C67 O34 Fe6 133.4(8) . . ?
C72 O35 Fe8 88.3(8) . . ?
C72 O36 Fe8 90.0(7) . . ?
C77 N1 C81 120.8(11) . . ?
C77 N1 Fe2 120.7(9) . . ?
C81 N1 Fe2 118.4(9) . . ?
C86 N2 C82 118.1(9) . . ?
C86 N2 Fe1 118.7(7) . . ?
C82 N2 Fe1 123.2(7) . . ?
C91 N3 C87 116.1(12) . . ?
C91 N3 Fe7 122.9(9) . . ?
C87 N3 Fe7 120.4(8) . . ?
C2 C1 P1 113.6(12) . . ?
C2 C1 H1A 108.8 . . ?
P1 C1 H1A 108.8 . . ?
C2 C1 H1B 108.8 . . ?
P1 C1 H1B 108.8 . . ?
H1A C1 H1B 107.7 . . ?
C3 C2 C7 112.1(17) . . ?
C3 C2 C1 126.2(16) . . ?
C7 C2 C1 120.0(15) . . ?
C2 C3 C4 121.7(19) . . ?
C2 C3 H3 119.2 . . ?
C4 C3 H3 119.2 . . ?
C5 C4 C3 119.0(19) . . ?
C5 C4 H4 120.5 . . ?
C3 C4 H4 120.5 . . ?
C4 C5 C6 122(2) . . ?
C4 C5 H5 118.9 . . ?
C6 C5 H5 118.9 . . ?
C5 C6 C7 116(2) . . ?
C5 C6 H6 121.8 . . ?
C7 C6 H6 121.8 . . ?
C6 C7 C2 126.6(19) . . ?
C6 C7 H7 116.7 . . ?
C2 C7 H7 116.7 . . ?
C9 C8 P2 111.6(8) . . ?
C9 C8 H8A 109.3 . . ?
P2 C8 H8A 109.3 . . ?
C9 C8 H8B 109.3 . . ?
P2 C8 H8B 109.3 . . ?
H8A C8 H8B 108.0 . . ?
C10 C9 C14 117.7(12) . . ?
C10 C9 C8 121.0(12) . . ?
C14 C9 C8 121.3(11) . . ?
C9 C10 C11 120.0(13) . . ?
C9 C10 H10 120.0 . . ?
C11 C10 H10 120.0 . . ?
C12 C11 C10 122.0(13) . . ?
C12 C11 H11 119.0 . . ?
C10 C11 H11 119.0 . . ?
C11 C12 C13 117.7(13) . . ?
C11 C12 H12 121.2 . . ?
C13 C12 H12 121.2 . . ?
C14 C13 C12 121.1(14) . . ?
C14 C13 H13 119.5 . . ?
C12 C13 H13 119.5 . . ?
C13 C14 C9 121.5(13) . . ?
C13 C14 H14 119.2 . . ?
C9 C14 H14 119.2 . . ?
C16 C15 P3 114.2(7) . . ?
C16 C15 H15A 108.7 . . ?
P3 C15 H15A 108.7 . . ?
C16 C15 H15B 108.7 . . ?
P3 C15 H15B 108.7 . . ?
H15A C15 H15B 107.6 . . ?
C17 C16 C21 117.9(10) . . ?
C17 C16 C15 122.1(10) . . ?
C21 C16 C15 119.9(10) . . ?
C16 C17 C18 120.4(11) . . ?
C16 C17 H17 119.8 . . ?
C18 C17 H17 119.8 . . ?
C19 C18 C17 120.9(12) . . ?
C19 C18 H18 119.5 . . ?
C17 C18 H18 119.5 . . ?
C20 C19 C18 118.2(11) . . ?
C20 C19 H19 120.9 . . ?
C18 C19 H19 120.9 . . ?
C21 C20 C19 121.3(12) . . ?
C21 C20 H20 119.4 . . ?
C19 C20 H20 119.4 . . ?
C20 C21 C16 121.3(12) . . ?
C20 C21 H21 119.3 . . ?
C16 C21 H21 119.3 . . ?
O15 C22 O16 124.1(10) . . ?
O15 C22 C23 118.6(9) . . ?
O16 C22 C23 117.0(9) . . ?
C22 C23 C25 110.2(9) . . ?
C22 C23 C26 111.6(10) . . ?
C25 C23 C26 110.0(10) . . ?
C22 C23 C24 106.4(9) . . ?
C25 C23 C24 109.8(10) . . ?
C26 C23 C24 108.8(10) . . ?
C23 C24 H24A 109.5 . . ?
C23 C24 H24B 109.5 . . ?
H24A C24 H24B 109.5 . . ?
C23 C24 H24C 109.5 . . ?
H24A C24 H24C 109.5 . . ?
H24B C24 H24C 109.5 . . ?
C23 C25 H25A 109.5 . . ?
C23 C25 H25B 109.5 . . ?
H25A C25 H25B 109.5 . . ?
C23 C25 H25C 109.5 . . ?
H25A C25 H25C 109.5 . . ?
H25B C25 H25C 109.5 . . ?
C23 C26 H26A 109.5 . . ?
C23 C26 H26B 109.5 . . ?
H26A C26 H26B 109.5 . . ?
C23 C26 H26C 109.5 . . ?
H26A C26 H26C 109.5 . . ?
H26B C26 H26C 109.5 . . ?
O18 C27 O17 125.5(10) . . ?
O18 C27 C28 117.5(11) . . ?
O17 C27 C28 117.0(11) . . ?
C31 C28 C30 112.2(12) . . ?
C31 C28 C27 105.8(10) . . ?
C30 C28 C27 110.6(11) . . ?
C31 C28 C29 111.3(12) . . ?
C30 C28 C29 108.9(11) . . ?
C27 C28 C29 107.9(10) . . ?
C28 C29 H29A 109.5 . . ?
C28 C29 H29B 109.5 . . ?
H29A C29 H29B 109.5 . . ?
C28 C29 H29C 109.5 . . ?
H29A C29 H29C 109.5 . . ?
H29B C29 H29C 109.5 . . ?
C28 C30 H30A 109.5 . . ?
C28 C30 H30B 109.5 . . ?
H30A C30 H30B 109.5 . . ?
C28 C30 H30C 109.5 . . ?
H30A C30 H30C 109.5 . . ?
H30B C30 H30C 109.5 . . ?
C28 C31 H31A 109.5 . . ?
C28 C31 H31B 109.5 . . ?
H31A C31 H31B 109.5 . . ?
C28 C31 H31C 109.5 . . ?
H31A C31 H31C 109.5 . . ?
H31B C31 H31C 109.5 . . ?
O19 C32 O20 123.1(10) . . ?
O19 C32 C33 120.6(10) . . ?
O20 C32 C33 116.3(10) . . ?
C34 C33 C32 111.9(10) . . ?
C34 C33 C35 110.0(9) . . ?
C32 C33 C35 111.9(9) . . ?
C34 C33 C36 111.4(10) . . ?
C32 C33 C36 105.2(8) . . ?
C35 C33 C36 106.2(10) . . ?
C33 C34 H34A 109.5 . . ?
C33 C34 H34B 109.5 . . ?
H34A C34 H34B 109.5 . . ?
C33 C34 H34C 109.5 . . ?
H34A C34 H34C 109.5 . . ?
H34B C34 H34C 109.5 . . ?
C33 C35 H35A 109.5 . . ?
C33 C35 H35B 109.5 . . ?
H35A C35 H35B 109.5 . . ?
C33 C35 H35C 109.5 . . ?
H35A C35 H35C 109.5 . . ?
H35B C35 H35C 109.5 . . ?
C33 C36 H36A 109.5 . . ?
C33 C36 H36B 109.5 . . ?
H36A C36 H36B 109.5 . . ?
C33 C36 H36C 109.5 . . ?
H36A C36 H36C 109.5 . . ?
H36B C36 H36C 109.5 . . ?
O21 C37 O22 123.1(10) . . ?
O21 C37 C38 120.6(11) . . ?
O22 C37 C38 116.1(10) . . ?
C40 C38 C37 109.9(10) . . ?
C40 C38 C39 108.8(11) . . ?
C37 C38 C39 105.2(9) . . ?
C40 C38 C41 112.2(11) . . ?
C37 C38 C41 112.8(10) . . ?
C39 C38 C41 107.5(11) . . ?
C38 C39 H39A 109.5 . . ?
C38 C39 H39B 109.5 . . ?
H39A C39 H39B 109.5 . . ?
C38 C39 H39C 109.5 . . ?
H39A C39 H39C 109.5 . . ?
H39B C39 H39C 109.5 . . ?
C38 C40 H40A 109.5 . . ?
C38 C40 H40B 109.5 . . ?
H40A C40 H40B 109.5 . . ?
C38 C40 H40C 109.5 . . ?
H40A C40 H40C 109.5 . . ?
H40B C40 H40C 109.5 . . ?
C38 C41 H41A 109.5 . . ?
C38 C41 H41B 109.5 . . ?
H41A C41 H41B 109.5 . . ?
C38 C41 H41C 109.5 . . ?
H41A C41 H41C 109.5 . . ?
H41B C41 H41C 109.5 . . ?
O24 C42 O23 125.2(9) . . ?
O24 C42 C43 116.9(10) . . ?
O23 C42 C43 117.9(10) . . ?
C44 C43 C45 111.1(11) . . ?
C44 C43 C46 108.5(10) . . ?
C45 C43 C46 110.2(10) . . ?
C44 C43 C42 107.3(9) . . ?
C45 C43 C42 108.3(9) . . ?
C46 C43 C42 111.5(10) . . ?
C43 C44 H44A 109.5 . . ?
C43 C44 H44B 109.5 . . ?
H44A C44 H44B 109.5 . . ?
C43 C44 H44C 109.5 . . ?
H44A C44 H44C 109.5 . . ?
H44B C44 H44C 109.5 . . ?
C43 C45 H45A 109.5 . . ?
C43 C45 H45B 109.5 . . ?
H45A C45 H45B 109.5 . . ?
C43 C45 H45C 109.5 . . ?
H45A C45 H45C 109.5 . . ?
H45B C45 H45C 109.5 . . ?
C43 C46 H46A 109.5 . . ?
C43 C46 H46B 109.5 . . ?
H46A C46 H46B 109.5 . . ?
C43 C46 H46C 109.5 . . ?
H46A C46 H46C 109.5 . . ?
H46B C46 H46C 109.5 . . ?
O25 C47 O26 124.3(10) . . ?
O25 C47 C48 119.9(11) . . ?
O26 C47 C48 115.7(11) . . ?
C49 C48 C51 110.7(11) . . ?
C49 C48 C50 109.4(11) . . ?
C51 C48 C50 110.9(11) . . ?
C49 C48 C47 104.5(10) . . ?
C51 C48 C47 110.5(10) . . ?
C50 C48 C47 110.6(10) . . ?
C48 C49 H49A 109.5 . . ?
C48 C49 H49B 109.5 . . ?
H49A C49 H49B 109.5 . . ?
C48 C49 H49C 109.5 . . ?
H49A C49 H49C 109.5 . . ?
H49B C49 H49C 109.5 . . ?
C48 C50 H50A 109.5 . . ?
C48 C50 H50B 109.5 . . ?
H50A C50 H50B 109.5 . . ?
C48 C50 H50C 109.5 . . ?
H50A C50 H50C 109.5 . . ?
H50B C50 H50C 109.5 . . ?
C48 C51 H51A 109.5 . . ?
C48 C51 H51B 109.5 . . ?
H51A C51 H51B 109.5 . . ?
C48 C51 H51C 109.5 . . ?
H51A C51 H51C 109.5 . . ?
H51B C51 H51C 109.5 . . ?
O28 C52 O27 125.9(10) . . ?
O28 C52 C53 117.9(10) . . ?
O27 C52 C53 116.2(10) . . ?
C56 C53 C54 114.2(14) . . ?
C56 C53 C52 111.8(10) . . ?
C54 C53 C52 108.8(10) . . ?
C56 C53 C55 109.4(13) . . ?
C54 C53 C55 106.0(13) . . ?
C52 C53 C55 106.1(11) . . ?
C53 C54 H54A 109.5 . . ?
C53 C54 H54B 109.5 . . ?
H54A C54 H54B 109.5 . . ?
C53 C54 H54C 109.5 . . ?
H54A C54 H54C 109.5 . . ?
H54B C54 H54C 109.5 . . ?
C53 C55 H55A 109.5 . . ?
C53 C55 H55B 109.5 . . ?
H55A C55 H55B 109.5 . . ?
C53 C55 H55C 109.5 . . ?
H55A C55 H55C 109.5 . . ?
H55B C55 H55C 109.5 . . ?
C53 C56 H56A 109.5 . . ?
C53 C56 H56B 109.5 . . ?
H56A C56 H56B 109.5 . . ?
C53 C56 H56C 109.5 . . ?
H56A C56 H56C 109.5 . . ?
H56B C56 H56C 109.5 . . ?
O29 C57 O30 123.9(10) . . ?
O29 C57 C58 119.2(12) . . ?
O30 C57 C58 116.9(12) . . ?
C61 C58 C60 113.0(15) . . ?
C61 C58 C59 113.7(16) . . ?
C60 C58 C59 104.2(15) . . ?
C61 C58 C57 110.1(12) . . ?
C60 C58 C57 110.7(13) . . ?
C59 C58 C57 104.7(12) . . ?
C58 C59 H59A 109.5 . . ?
C58 C59 H59B 109.5 . . ?
H59A C59 H59B 109.5 . . ?
C58 C59 H59C 109.5 . . ?
H59A C59 H59C 109.5 . . ?
H59B C59 H59C 109.5 . . ?
C58 C60 H60A 109.5 . . ?
C58 C60 H60B 109.5 . . ?
H60A C60 H60B 109.5 . . ?
C58 C60 H60C 109.5 . . ?
H60A C60 H60C 109.5 . . ?
H60B C60 H60C 109.5 . . ?
C58 C61 H61A 109.5 . . ?
C58 C61 H61B 109.5 . . ?
H61A C61 H61B 109.5 . . ?
C58 C61 H61C 109.5 . . ?
H61A C61 H61C 109.5 . . ?
H61B C61 H61C 109.5 . . ?
O32 C62 O31 125.8(10) . . ?
O32 C62 C63 119.3(10) . . ?
O31 C62 C63 114.9(11) . . ?
C65 C63 C66 113.6(12) . . ?
C65 C63 C62 109.7(10) . . ?
C66 C63 C62 110.3(11) . . ?
C65 C63 C64 107.6(11) . . ?
C66 C63 C64 108.2(12) . . ?
C62 C63 C64 107.3(10) . . ?
C63 C64 H64A 109.5 . . ?
C63 C64 H64B 109.5 . . ?
H64A C64 H64B 109.5 . . ?
C63 C64 H64C 109.5 . . ?
H64A C64 H64C 109.5 . . ?
H64B C64 H64C 109.5 . . ?
C63 C65 H65A 109.5 . . ?
C63 C65 H65B 109.5 . . ?
H65A C65 H65B 109.5 . . ?
C63 C65 H65C 109.5 . . ?
H65A C65 H65C 109.5 . . ?
H65B C65 H65C 109.5 . . ?
C63 C66 H66A 109.5 . . ?
C63 C66 H66B 109.5 . . ?
H66A C66 H66B 109.5 . . ?
C63 C66 H66C 109.5 . . ?
H66A C66 H66C 109.5 . . ?
H66B C66 H66C 109.5 . . ?
O33 C67 O34 123.4(11) . . ?
O33 C67 C68 121.1(12) . . ?
O34 C67 C68 115.3(12) . . ?
C71 C68 C67 109.0(13) . . ?
C71 C68 C70 110.3(13) . . ?
C67 C68 C70 109.5(12) . . ?
C71 C68 C69 113.5(13) . . ?
C67 C68 C69 107.2(12) . . ?
C70 C68 C69 107.3(14) . . ?
C68 C69 H69A 109.5 . . ?
C68 C69 H69B 109.5 . . ?
H69A C69 H69B 109.5 . . ?
C68 C69 H69C 109.5 . . ?
H69A C69 H69C 109.5 . . ?
H69B C69 H69C 109.5 . . ?
C68 C70 H70A 109.5 . . ?
C68 C70 H70B 109.5 . . ?
H70A C70 H70B 109.5 . . ?
C68 C70 H70C 109.5 . . ?
H70A C70 H70C 109.5 . . ?
H70B C70 H70C 109.5 . . ?
C68 C71 H71A 109.5 . . ?
C68 C71 H71B 109.5 . . ?
H71A C71 H71B 109.5 . . ?
C68 C71 H71C 109.5 . . ?
H71A C71 H71C 109.5 . . ?
H71B C71 H71C 109.5 . . ?
O35 C72 O36 118.9(11) . . ?
O35 C72 C73 120.6(13) . . ?
O36 C72 C73 120.5(13) . . ?
C75 C73 C76 112.7(13) . . ?
C75 C73 C72 110.1(12) . . ?
C76 C73 C72 109.7(12) . . ?
C75 C73 C74 110.1(13) . . ?
C76 C73 C74 110.6(12) . . ?
C72 C73 C74 103.2(11) . . ?
C73 C74 H74A 109.5 . . ?
C73 C74 H74B 109.5 . . ?
H74A C74 H74B 109.5 . . ?
C73 C74 H74C 109.5 . . ?
H74A C74 H74C 109.5 . . ?
H74B C74 H74C 109.5 . . ?
C73 C75 H75A 109.5 . . ?
C73 C75 H75B 109.5 . . ?
H75A C75 H75B 109.5 . . ?
C73 C75 H75C 109.5 . . ?
H75A C75 H75C 109.5 . . ?
H75B C75 H75C 109.5 . . ?
C73 C76 H76A 109.5 . . ?
C73 C76 H76B 109.5 . . ?
H76A C76 H76B 109.5 . . ?
C73 C76 H76C 109.5 . . ?
H76A C76 H76C 109.5 . . ?
H76B C76 H76C 109.5 . . ?
N1 C77 C78 123.1(13) . . ?
N1 C77 H77 118.4 . . ?
C78 C77 H77 118.4 . . ?
C79 C78 C77 118.6(15) . . ?
C79 C78 H78 120.7 . . ?
C77 C78 H78 120.7 . . ?
C78 C79 C80 117.9(13) . . ?
C78 C79 H79 121.0 . . ?
C80 C79 H79 121.0 . . ?
C81 C80 C79 120.7(14) . . ?
C81 C80 H80 119.7 . . ?
C79 C80 H80 119.7 . . ?
N1 C81 C80 118.8(14) . . ?
N1 C81 H81 120.6 . . ?
C80 C81 H81 120.6 . . ?
N2 C82 C83 122.5(11) . . ?
N2 C82 H82 118.7 . . ?
C83 C82 H82 118.7 . . ?
C84 C83 C82 119.2(11) . . ?
C84 C83 H83 120.4 . . ?
C82 C83 H83 120.4 . . ?
C83 C84 C85 119.2(11) . . ?
C83 C84 H84 120.4 . . ?
C85 C84 H84 120.4 . . ?
C84 C85 C86 119.9(11) . . ?
C84 C85 H85 120.0 . . ?
C86 C85 H85 120.0 . . ?
N2 C86 C85 121.0(10) . . ?
N2 C86 H86 119.5 . . ?
C85 C86 H86 119.5 . . ?
N3 C87 C88 123.6(13) . . ?
N3 C87 H87 118.2 . . ?
C88 C87 H87 118.2 . . ?
C87 C88 C89 118.5(15) . . ?
C87 C88 H88 120.8 . . ?
C89 C88 H88 120.8 . . ?
C90 C89 C88 118.1(14) . . ?
C90 C89 H89 120.9 . . ?
C88 C89 H89 120.9 . . ?
C89 C90 C91 119.2(14) . . ?
C89 C90 H90 120.4 . . ?
C91 C90 H90 120.4 . . ?
N3 C91 C90 124.4(14) . . ?
N3 C91 H91 117.8 . . ?
C90 C91 H91 117.8 . . ?
N1S C1S C2S 171(3) . . ?
C1S C2S H2S1 109.5 . . ?
C1S C2S H2S2 109.5 . . ?
H2S1 C2S H2S2 109.5 . . ?
C1S C2S H2S3 109.5 . . ?
H2S1 C2S H2S3 109.5 . . ?
H2S2 C2S H2S3 109.5 . . ?

loop_
_geom_bond_atom_site_label_1
_geom_bond_atom_site_label_2
_geom_bond_distance
_geom_bond_site_symmetry_2
_geom_bond_publ_flag
Fe1 O1 1.911(6) . ?
Fe1 O12 1.948(7) . ?
Fe1 O17 2.039(7) . ?
Fe1 O23 2.051(7) . ?
Fe1 O15 2.054(7) . ?
Fe1 N2 2.172(8) . ?
Fe2 O1 1.881(6) . ?
Fe2 O21 2.022(8) . ?
Fe2 O18 2.030(7) . ?
Fe2 O16 2.031(8) . ?
Fe2 O19 2.036(7) . ?
Fe2 N1 2.226(10) . ?
Fe3 O1 1.934(7) . ?
Fe3 O13 1.951(6) . ?
Fe3 O5 1.955(7) . ?
Fe3 O20 2.004(7) . ?
Fe3 O24 2.070(7) . ?
Fe3 O22 2.084(7) . ?
Fe4 O5 1.922(7) . ?
Fe4 O4 1.933(7) . ?
Fe4 O31 1.989(6) . ?
Fe4 O30 2.048(7) . ?
Fe4 O2 2.083(6) . ?
Fe4 O7 2.091(7) . ?
Fe5 O3 1.921(7) . ?
Fe5 O14 1.954(6) . ?
Fe5 O10 1.996(6) . ?
Fe5 O27 2.020(7) . ?
Fe5 O25 2.075(7) . ?
Fe5 O2 2.231(7) . ?
Fe6 O3 1.887(7) . ?
Fe6 O29 1.981(8) . ?
Fe6 O34 1.988(8) . ?
Fe6 O26 1.996(8) . ?
Fe6 O7 2.088(7) . ?
Fe6 O2 2.142(7) . ?
Fe7 O3 1.867(8) . ?
Fe7 O11 1.957(8) . ?
Fe7 O8 2.008(7) . ?
Fe7 O33 2.031(8) . ?
Fe7 O28 2.063(7) . ?
Fe7 N3 2.204(10) . ?
Fe8 O9 1.931(7) . ?
Fe8 O4 1.944(7) . ?
Fe8 O6 1.966(7) . ?
Fe8 O32 2.034(7) . ?
Fe8 O36 2.077(7) . ?
Fe8 O35 2.124(8) . ?
P1 O6 1.498(8) . ?
P1 O8 1.521(7) . ?
P1 O7 1.547(8) . ?
P1 C1 1.803(13) . ?
P2 O11 1.501(7) . ?
P2 O9 1.514(7) . ?
P2 O10 1.552(7) . ?
P2 C8 1.796(11) . ?
P3 O12 1.516(7) . ?
P3 O14 1.527(7) . ?
P3 O13 1.536(7) . ?
P3 C15 1.801(10) . ?
O2 H2O 0.9800 . ?
O4 H4O 0.9300 . ?
O5 H5O 0.9300 . ?
O15 C22 1.268(12) . ?
O16 C22 1.281(12) . ?
O17 C27 1.255(13) . ?
O18 C27 1.253(14) . ?
O19 C32 1.256(12) . ?
O20 C32 1.283(12) . ?
O21 C37 1.256(13) . ?
O22 C37 1.279(13) . ?
O23 C42 1.272(13) . ?
O24 C42 1.264(13) . ?
O25 C47 1.258(13) . ?
O26 C47 1.271(14) . ?
O27 C52 1.277(12) . ?
O28 C52 1.246(13) . ?
O29 C57 1.263(14) . ?
O30 C57 1.269(14) . ?
O31 C62 1.278(13) . ?
O32 C62 1.244(13) . ?
O33 C67 1.240(15) . ?
O34 C67 1.294(15) . ?
O35 C72 1.262(15) . ?
O36 C72 1.279(15) . ?
N1 C77 1.254(16) . ?
N1 C81 1.342(16) . ?
N2 C86 1.334(13) . ?
N2 C82 1.352(13) . ?
N3 C91 1.320(15) . ?
N3 C87 1.340(16) . ?
C1 C2 1.47(2) . ?
C1 H1A 0.9700 . ?
C1 H1B 0.9700 . ?
C2 C3 1.36(2) . ?
C2 C7 1.39(2) . ?
C3 C4 1.44(2) . ?
C3 H3 0.9300 . ?
C4 C5 1.33(3) . ?
C4 H4 0.9300 . ?
C5 C6 1.34(2) . ?
C5 H5 0.9300 . ?
C6 C7 1.38(2) . ?
C6 H6 0.9300 . ?
C7 H7 0.9300 . ?
C8 C9 1.511(16) . ?
C8 H8A 0.9700 . ?
C8 H8B 0.9700 . ?
C9 C10 1.379(16) . ?
C9 C14 1.386(17) . ?
C10 C11 1.380(18) . ?
C10 H10 0.9300 . ?
C11 C12 1.359(19) . ?
C11 H11 0.9300 . ?
C12 C13 1.383(18) . ?
C12 H12 0.9300 . ?
C13 C14 1.351(17) . ?
C13 H13 0.9300 . ?
C14 H14 0.9300 . ?
C15 C16 1.530(14) . ?
C15 H15A 0.9700 . ?
C15 H15B 0.9700 . ?
C16 C17 1.372(15) . ?
C16 C21 1.391(15) . ?
C17 C18 1.386(15) . ?
C17 H17 0.9300 . ?
C18 C19 1.386(17) . ?
C18 H18 0.9300 . ?
C19 C20 1.363(17) . ?
C19 H19 0.9300 . ?
C20 C21 1.362(15) . ?
C20 H20 0.9300 . ?
C21 H21 0.9300 . ?
C22 C23 1.507(16) . ?
C23 C25 1.526(16) . ?
C23 C26 1.530(16) . ?
C23 C24 1.545(16) . ?
C24 H24A 0.9600 . ?
C24 H24B 0.9600 . ?
C24 H24C 0.9600 . ?
C25 H25A 0.9600 . ?
C25 H25B 0.9600 . ?
C25 H25C 0.9600 . ?
C26 H26A 0.9600 . ?
C26 H26B 0.9600 . ?
C26 H26C 0.9600 . ?
C27 C28 1.527(16) . ?
C28 C31 1.492(18) . ?
C28 C30 1.523(17) . ?
C28 C29 1.532(17) . ?
C29 H29A 0.9600 . ?
C29 H29B 0.9600 . ?
C29 H29C 0.9600 . ?
C30 H30A 0.9600 . ?
C30 H30B 0.9600 . ?
C30 H30C 0.9600 . ?
C31 H31A 0.9600 . ?
C31 H31B 0.9600 . ?
C31 H31C 0.9600 . ?
C32 C33 1.506(15) . ?
C33 C34 1.506(16) . ?
C33 C35 1.533(15) . ?
C33 C36 1.536(15) . ?
C34 H34A 0.9600 . ?
C34 H34B 0.9600 . ?
C34 H34C 0.9600 . ?
C35 H35A 0.9600 . ?
C35 H35B 0.9600 . ?
C35 H35C 0.9600 . ?
C36 H36A 0.9600 . ?
C36 H36B 0.9600 . ?
C36 H36C 0.9600 . ?
C37 C38 1.519(15) . ?
C38 C40 1.486(17) . ?
C38 C39 1.523(17) . ?
C38 C41 1.532(18) . ?
C39 H39A 0.9600 . ?
C39 H39B 0.9600 . ?
C39 H39C 0.9600 . ?
C40 H40A 0.9600 . ?
C40 H40B 0.9600 . ?
C40 H40C 0.9600 . ?
C41 H41A 0.9600 . ?
C41 H41B 0.9600 . ?
C41 H41C 0.9600 . ?
C42 C43 1.546(15) . ?
C43 C44 1.510(15) . ?
C43 C45 1.513(16) . ?
C43 C46 1.535(16) . ?
C44 H44A 0.9600 . ?
C44 H44B 0.9600 . ?
C44 H44C 0.9600 . ?
C45 H45A 0.9600 . ?
C45 H45B 0.9600 . ?
C45 H45C 0.9600 . ?
C46 H46A 0.9600 . ?
C46 H46B 0.9600 . ?
C46 H46C 0.9600 . ?
C47 C48 1.540(15) . ?
C48 C49 1.516(17) . ?
C48 C51 1.520(17) . ?
C48 C50 1.524(18) . ?
C49 H49A 0.9600 . ?
C49 H49B 0.9600 . ?
C49 H49C 0.9600 . ?
C50 H50A 0.9600 . ?
C50 H50B 0.9600 . ?
C50 H50C 0.9600 . ?
C51 H51A 0.9600 . ?
C51 H51B 0.9600 . ?
C51 H51C 0.9600 . ?
C52 C53 1.537(15) . ?
C53 C56 1.475(18) . ?
C53 C54 1.498(19) . ?
C53 C55 1.538(19) . ?
C54 H54A 0.9600 . ?
C54 H54B 0.9600 . ?
C54 H54C 0.9600 . ?
C55 H55A 0.9600 . ?
C55 H55B 0.9600 . ?
C55 H55C 0.9600 . ?
C56 H56A 0.9600 . ?
C56 H56B 0.9600 . ?
C56 H56C 0.9600 . ?
C57 C58 1.514(17) . ?
C58 C61 1.46(2) . ?
C58 C60 1.46(2) . ?
C58 C59 1.50(2) . ?
C59 H59A 0.9600 . ?
C59 H59B 0.9600 . ?
C59 H59C 0.9600 . ?
C60 H60A 0.9600 . ?
C60 H60B 0.9600 . ?
C60 H60C 0.9600 . ?
C61 H61A 0.9600 . ?
C61 H61B 0.9600 . ?
C61 H61C 0.9600 . ?
C62 C63 1.541(15) . ?
C63 C65 1.485(17) . ?
C63 C66 1.502(18) . ?
C63 C64 1.556(18) . ?
C64 H64A 0.9600 . ?
C64 H64B 0.9600 . ?
C64 H64C 0.9600 . ?
C65 H65A 0.9600 . ?
C65 H65B 0.9600 . ?
C65 H65C 0.9600 . ?
C66 H66A 0.9600 . ?
C66 H66B 0.9600 . ?
C66 H66C 0.9600 . ?
C67 C68 1.509(17) . ?
C68 C71 1.49(2) . ?
C68 C70 1.537(18) . ?
C68 C69 1.53(2) . ?
C69 H69A 0.9600 . ?
C69 H69B 0.9600 . ?
C69 H69C 0.9600 . ?
C70 H70A 0.9600 . ?
C70 H70B 0.9600 . ?
C70 H70C 0.9600 . ?
C71 H71A 0.9600 . ?
C71 H71B 0.9600 . ?
C71 H71C 0.9600 . ?
C72 C73 1.537(17) . ?
C73 C75 1.50(2) . ?
C73 C76 1.52(2) . ?
C73 C74 1.550(18) . ?
C74 H74A 0.9600 . ?
C74 H74B 0.9600 . ?
C74 H74C 0.9600 . ?
C75 H75A 0.9600 . ?
C75 H75B 0.9600 . ?
C75 H75C 0.9600 . ?
C76 H76A 0.9600 . ?
C76 H76B 0.9600 . ?
C76 H76C 0.9600 . ?
C77 C78 1.426(18) . ?
C77 H77 0.9300 . ?
C78 C79 1.324(19) . ?
C78 H78 0.9300 . ?
C79 C80 1.39(2) . ?
C79 H79 0.9300 . ?
C80 C81 1.391(18) . ?
C80 H80 0.9300 . ?
C81 H81 0.9300 . ?
C82 C83 1.380(15) . ?
C82 H82 0.9300 . ?
C83 C84 1.350(16) . ?
C83 H83 0.9300 . ?
C84 C85 1.366(16) . ?
C84 H84 0.9300 . ?
C85 C86 1.398(15) . ?
C85 H85 0.9300 . ?
C86 H86 0.9300 . ?
C87 C88 1.383(19) . ?
C87 H87 0.9300 . ?
C88 C89 1.389(18) . ?
C88 H88 0.9300 . ?
C89 C90 1.359(19) . ?
C89 H89 0.9300 . ?
C90 C91 1.378(18) . ?
C90 H90 0.9300 . ?
C91 H91 0.9300 . ?
N1S C1S 1.03(3) . ?
C1S C2S 1.40(3) . ?
C2S H2S1 0.9600 . ?
C2S H2S2 0.9600 . ?
C2S H2S3 0.9600 . ?

loop_
_geom_torsion_atom_site_label_1
_geom_torsion_atom_site_label_2
_geom_torsion_atom_site_label_3
_geom_torsion_atom_site_label_4
_geom_torsion
_geom_torsion_site_symmetry_1
_geom_torsion_site_symmetry_2
_geom_torsion_site_symmetry_3
_geom_torsion_site_symmetry_4
_geom_torsion_publ_flag
O21 Fe2 O1 Fe1 -138.2(4) . . . . ?
O18 Fe2 O1 Fe1 -52.3(4) . . . . ?
O16 Fe2 O1 Fe1 39.5(4) . . . . ?
O19 Fe2 O1 Fe1 125.9(4) . . . . ?
N1 Fe2 O1 Fe1 -42(6) . . . . ?
O21 Fe2 O1 Fe3 38.2(4) . . . . ?
O18 Fe2 O1 Fe3 124.2(4) . . . . ?
O16 Fe2 O1 Fe3 -144.0(4) . . . . ?
O19 Fe2 O1 Fe3 -57.6(4) . . . . ?
N1 Fe2 O1 Fe3 134(5) . . . . ?
O12 Fe1 O1 Fe2 -144.7(4) . . . . ?
O17 Fe1 O1 Fe2 36.4(4) . . . . ?
O23 Fe1 O1 Fe2 121.1(4) . . . . ?
O15 Fe1 O1 Fe2 -53.7(4) . . . . ?
N2 Fe1 O1 Fe2 28(4) . . . . ?
O12 Fe1 O1 Fe3 38.9(4) . . . . ?
O17 Fe1 O1 Fe3 -140.0(4) . . . . ?
O23 Fe1 O1 Fe3 -55.3(4) . . . . ?
O15 Fe1 O1 Fe3 129.9(4) . . . . ?
N2 Fe1 O1 Fe3 -149(4) . . . . ?
O13 Fe3 O1 Fe2 128.7(4) . . . . ?
O5 Fe3 O1 Fe2 -52.2(17) . . . . ?
O20 Fe3 O1 Fe2 36.5(4) . . . . ?
O24 Fe3 O1 Fe2 -141.5(4) . . . . ?
O22 Fe3 O1 Fe2 -56.8(4) . . . . ?
O13 Fe3 O1 Fe1 -54.7(4) . . . . ?
O5 Fe3 O1 Fe1 124.3(15) . . . . ?
O20 Fe3 O1 Fe1 -147.0(4) . . . . ?
O24 Fe3 O1 Fe1 35.0(4) . . . . ?
O22 Fe3 O1 Fe1 119.7(4) . . . . ?
O5 Fe4 O2 Fe6 146.7(3) . . . . ?
O4 Fe4 O2 Fe6 -116.8(3) . . . . ?
O31 Fe4 O2 Fe6 -1.3(17) . . . . ?
O30 Fe4 O2 Fe6 64.6(3) . . . . ?
O7 Fe4 O2 Fe6 -21.7(3) . . . . ?
O5 Fe4 O2 Fe5 -118.2(4) . . . . ?
O4 Fe4 O2 Fe5 -21.7(5) . . . . ?
O31 Fe4 O2 Fe5 93.9(16) . . . . ?
O30 Fe4 O2 Fe5 159.7(4) . . . . ?
O7 Fe4 O2 Fe5 73.4(4) . . . . ?
O3 Fe6 O2 Fe4 112.5(3) . . . . ?
O29 Fe6 O2 Fe4 -66.2(3) . . . . ?
O34 Fe6 O2 Fe4 58.7(16) . . . . ?
O26 Fe6 O2 Fe4 -155.1(3) . . . . ?
O7 Fe6 O2 Fe4 21.8(3) . . . . ?
O3 Fe6 O2 Fe5 -19.8(3) . . . . ?
O29 Fe6 O2 Fe5 161.5(3) . . . . ?
O34 Fe6 O2 Fe5 -73.6(15) . . . . ?
O26 Fe6 O2 Fe5 72.6(3) . . . . ?
O7 Fe6 O2 Fe5 -110.5(3) . . . . ?
O3 Fe5 O2 Fe4 -79.3(4) . . . . ?
O14 Fe5 O2 Fe4 105.8(4) . . . . ?
O10 Fe5 O2 Fe4 15.0(4) . . . . ?
O27 Fe5 O2 Fe4 -97.7(12) . . . . ?
O25 Fe5 O2 Fe4 -168.3(4) . . . . ?
O3 Fe5 O2 Fe6 19.6(3) . . . . ?
O14 Fe5 O2 Fe6 -155.3(3) . . . . ?
O10 Fe5 O2 Fe6 113.9(2) . . . . ?
O27 Fe5 O2 Fe6 1.2(13) . . . . ?
O25 Fe5 O2 Fe6 -69.3(3) . . . . ?
O11 Fe7 O3 Fe6 135.0(4) . . . . ?
O8 Fe7 O3 Fe6 42.1(5) . . . . ?
O33 Fe7 O3 Fe6 -47.5(5) . . . . ?
O28 Fe7 O3 Fe6 -137.4(4) . . . . ?
N3 Fe7 O3 Fe6 -121(4) . . . . ?
O11 Fe7 O3 Fe5 -31.7(5) . . . . ?
O8 Fe7 O3 Fe5 -124.6(4) . . . . ?
O33 Fe7 O3 Fe5 145.9(4) . . . . ?
O28 Fe7 O3 Fe5 56.0(4) . . . . ?
N3 Fe7 O3 Fe5 73(4) . . . . ?
O29 Fe6 O3 Fe7 -133(3) . . . . ?
O34 Fe6 O3 Fe7 26.4(5) . . . . ?
O26 Fe6 O3 Fe7 120.8(4) . . . . ?
O7 Fe6 O3 Fe7 -67.4(4) . . . . ?
O2 Fe6 O3 Fe7 -144.6(5) . . . . ?
O29 Fe6 O3 Fe5 36(3) . . . . ?
O34 Fe6 O3 Fe5 -164.8(3) . . . . ?
O26 Fe6 O3 Fe5 -70.4(4) . . . . ?
O7 Fe6 O3 Fe5 101.4(3) . . . . ?
O2 Fe6 O3 Fe5 24.2(3) . . . . ?
O14 Fe5 O3 Fe7 164.5(8) . . . . ?
O10 Fe5 O3 Fe7 50.6(4) . . . . ?
O27 Fe5 O3 Fe7 -38.9(5) . . . . ?
O25 Fe5 O3 Fe7 -124.8(4) . . . . ?
O2 Fe5 O3 Fe7 145.1(5) . . . . ?
O14 Fe5 O3 Fe6 -4.1(12) . . . . ?
O10 Fe5 O3 Fe6 -118.0(3) . . . . ?
O27 Fe5 O3 Fe6 152.4(3) . . . . ?
O25 Fe5 O3 Fe6 66.5(3) . . . . ?
O2 Fe5 O3 Fe6 -23.5(3) . . . . ?
O5 Fe4 O4 Fe8 -139.0(4) . . . . ?
O31 Fe4 O4 Fe8 -42.6(4) . . . . ?
O30 Fe4 O4 Fe8 -64(3) . . . . ?
O2 Fe4 O4 Fe8 128.0(4) . . . . ?
O7 Fe4 O4 Fe8 49.3(4) . . . . ?
O9 Fe8 O4 Fe4 -123.9(4) . . . . ?
O6 Fe8 O4 Fe4 -28.4(4) . . . . ?
O32 Fe8 O4 Fe4 62.8(4) . . . . ?
O36 Fe8 O4 Fe4 126.3(10) . . . . ?
O35 Fe8 O4 Fe4 147.0(4) . . . . ?
O4 Fe4 O5 Fe3 -51.7(6) . . . . ?
O31 Fe4 O5 Fe3 -142.2(5) . . . . ?
O30 Fe4 O5 Fe3 135.1(6) . . . . ?
O2 Fe4 O5 Fe3 43.4(6) . . . . ?
O7 Fe4 O5 Fe3 94.2(12) . . . . ?
O1 Fe3 O5 Fe4 -168.6(13) . . . . ?
O13 Fe3 O5 Fe4 10.5(6) . . . . ?
O20 Fe3 O5 Fe4 102.3(6) . . . . ?
O24 Fe3 O5 Fe4 -78.5(5) . . . . ?
O22 Fe3 O5 Fe4 -163.9(6) . . . . ?
O8 P1 O6 Fe8 -87.4(7) . . . . ?
O7 P1 O6 Fe8 38.0(8) . . . . ?
C1 P1 O6 Fe8 150.9(7) . . . . ?
O9 Fe8 O6 P1 66.2(7) . . . . ?
O4 Fe8 O6 P1 -26.2(7) . . . . ?
O32 Fe8 O6 P1 -113.2(7) . . . . ?
O36 Fe8 O6 P1 160.5(7) . . . . ?
O35 Fe8 O6 P1 165.9(6) . . . . ?
O6 P1 O7 Fe6 -146.7(4) . . . . ?
O8 P1 O7 Fe6 -19.8(6) . . . . ?
C1 P1 O7 Fe6 98.0(6) . . . . ?
O6 P1 O7 Fe4 3.8(7) . . . . ?
O8 P1 O7 Fe4 130.7(5) . . . . ?
C1 P1 O7 Fe4 -111.5(7) . . . . ?
O3 Fe6 O7 P1 56.3(5) . . . . ?
O29 Fe6 O7 P1 -129.5(5) . . . . ?
O34 Fe6 O7 P1 -37.5(5) . . . . ?
O26 Fe6 O7 P1 157.4(19) . . . . ?
O2 Fe6 O7 P1 135.8(5) . . . . ?
O3 Fe6 O7 Fe4 -101.3(3) . . . . ?
O29 Fe6 O7 Fe4 72.9(3) . . . . ?
O34 Fe6 O7 Fe4 164.9(3) . . . . ?
O26 Fe6 O7 Fe4 0(2) . . . . ?
O2 Fe6 O7 Fe4 -21.8(3) . . . . ?
O5 Fe4 O7 P1 173.8(8) . . . . ?
O4 Fe4 O7 P1 -40.3(5) . . . . ?
O31 Fe4 O7 P1 49.7(5) . . . . ?
O30 Fe4 O7 P1 133.3(5) . . . . ?
O2 Fe4 O7 P1 -134.0(5) . . . . ?
O5 Fe4 O7 Fe6 -29.9(12) . . . . ?
O4 Fe4 O7 Fe6 116.0(3) . . . . ?
O31 Fe4 O7 Fe6 -154.0(3) . . . . ?
O30 Fe4 O7 Fe6 -70.3(3) . . . . ?
O2 Fe4 O7 Fe6 22.4(3) . . . . ?
O6 P1 O8 Fe7 98.5(7) . . . . ?
O7 P1 O8 Fe7 -26.2(8) . . . . ?
C1 P1 O8 Fe7 -140.7(8) . . . . ?
O3 Fe7 O8 P1 17.8(7) . . . . ?
O11 Fe7 O8 P1 -79.7(7) . . . . ?
O33 Fe7 O8 P1 110.9(7) . . . . ?
O28 Fe7 O8 P1 -172(5) . . . . ?
N3 Fe7 O8 P1 -163.8(7) . . . . ?
O11 P2 O9 Fe8 96.7(8) . . . . ?
O10 P2 O9 Fe8 -29.9(9) . . . . ?
C8 P2 O9 Fe8 -147.8(8) . . . . ?
O4 Fe8 O9 P2 23.1(8) . . . . ?
O6 Fe8 O9 P2 -76.0(8) . . . . ?
O32 Fe8 O9 P2 99(3) . . . . ?
O36 Fe8 O9 P2 -171.7(8) . . . . ?
O35 Fe8 O9 P2 125.7(8) . . . . ?
O11 P2 O10 Fe5 2.6(6) . . . . ?
O9 P2 O10 Fe5 129.1(5) . . . . ?
C8 P2 O10 Fe5 -115.2(6) . . . . ?
O3 Fe5 O10 P2 -35.9(5) . . . . ?
O14 Fe5 O10 P2 158.3(5) . . . . ?
O27 Fe5 O10 P2 55.3(5) . . . . ?
O25 Fe5 O10 P2 98(3) . . . . ?
O2 Fe5 O10 P2 -112.8(5) . . . . ?
O9 P2 O11 Fe7 -92.8(7) . . . . ?
O10 P2 O11 Fe7 32.6(7) . . . . ?
C8 P2 O11 Fe7 152.1(6) . . . . ?
O3 Fe7 O11 P2 -18.9(7) . . . . ?
O8 Fe7 O11 P2 75.7(6) . . . . ?
O33 Fe7 O11 P2 174.4(13) . . . . ?
O28 Fe7 O11 P2 -107.5(6) . . . . ?
N3 Fe7 O11 P2 166.3(7) . . . . ?
O14 P3 O12 Fe1 -132.3(6) . . . . ?
O13 P3 O12 Fe1 -6.5(7) . . . . ?
C15 P3 O12 Fe1 109.8(6) . . . . ?
O1 Fe1 O12 P3 -3.6(7) . . . . ?
O17 Fe1 O12 P3 171.4(11) . . . . ?
O23 Fe1 O12 P3 90.2(6) . . . . ?
O15 Fe1 O12 P3 -96.7(6) . . . . ?
N2 Fe1 O12 P3 177.0(6) . . . . ?
O12 P3 O13 Fe3 -19.6(6) . . . . ?
O14 P3 O13 Fe3 104.8(5) . . . . ?
C15 P3 O13 Fe3 -137.2(5) . . . . ?
O1 Fe3 O13 P3 46.1(5) . . . . ?
O5 Fe3 O13 P3 -133.8(5) . . . . ?
O20 Fe3 O13 P3 138.6(5) . . . . ?
O24 Fe3 O13 P3 -48.0(5) . . . . ?
O22 Fe3 O13 P3 -97.0(18) . . . . ?
O12 P3 O14 Fe5 159.5(5) . . . . ?
O13 P3 O14 Fe5 33.7(7) . . . . ?
C15 P3 O14 Fe5 -82.8(7) . . . . ?
O3 Fe5 O14 P3 -80.3(13) . . . . ?
O10 Fe5 O14 P3 34.2(6) . . . . ?
O27 Fe5 O14 P3 123.8(6) . . . . ?
O25 Fe5 O14 P3 -151.3(6) . . . . ?
O2 Fe5 O14 P3 -61.5(6) . . . . ?
O1 Fe1 O15 C22 39.0(9) . . . . ?
O12 Fe1 O15 C22 136.8(9) . . . . ?
O17 Fe1 O15 C22 -55.6(9) . . . . ?
O23 Fe1 O15 C22 -101(2) . . . . ?
N2 Fe1 O15 C22 -136.7(9) . . . . ?
O1 Fe2 O16 C22 4.8(10) . . . . ?
O21 Fe2 O16 C22 174.9(12) . . . . ?
O18 Fe2 O16 C22 99.3(10) . . . . ?
O19 Fe2 O16 C22 -90.1(10) . . . . ?
N1 Fe2 O16 C22 -178.9(10) . . . . ?
O1 Fe1 O17 C27 6.8(11) . . . . ?
O12 Fe1 O17 C27 -168.2(12) . . . . ?
O23 Fe1 O17 C27 -86.0(11) . . . . ?
O15 Fe1 O17 C27 99.9(11) . . . . ?
N2 Fe1 O17 C27 -173.8(11) . . . . ?
O1 Fe2 O18 C27 41.3(10) . . . . ?
O21 Fe2 O18 C27 138.7(10) . . . . ?
O16 Fe2 O18 C27 -54.1(10) . . . . ?
O19 Fe2 O18 C27 -128.0(17) . . . . ?
N1 Fe2 O18 C27 -138.1(10) . . . . ?
O1 Fe2 O19 C32 38.3(8) . . . . ?
O21 Fe2 O19 C32 -60.0(8) . . . . ?
O18 Fe2 O19 C32 -152.4(16) . . . . ?
O16 Fe2 O19 C32 133.3(8) . . . . ?
N1 Fe2 O19 C32 -142.4(8) . . . . ?
O1 Fe3 O20 C32 21.5(9) . . . . ?
O13 Fe3 O20 C32 -76.2(9) . . . . ?
O5 Fe3 O20 C32 -168.7(9) . . . . ?
O24 Fe3 O20 C32 -175(2) . . . . ?
O22 Fe3 O20 C32 111.5(9) . . . . ?
O1 Fe2 O21 C37 10.5(9) . . . . ?
O18 Fe2 O21 C37 -83.2(9) . . . . ?
O16 Fe2 O21 C37 -159.5(12) . . . . ?
O19 Fe2 O21 C37 106.6(9) . . . . ?
N1 Fe2 O21 C37 -165.7(10) . . . . ?
O1 Fe3 O22 C37 52.1(9) . . . . ?
O13 Fe3 O22 C37 -164.5(15) . . . . ?
O5 Fe3 O22 C37 -127.1(9) . . . . ?
O20 Fe3 O22 C37 -40.2(9) . . . . ?
O24 Fe3 O22 C37 146.2(9) . . . . ?
O1 Fe1 O23 C42 43.7(8) . . . . ?
O12 Fe1 O23 C42 -54.3(8) . . . . ?
O17 Fe1 O23 C42 138.0(8) . . . . ?
O15 Fe1 O23 C42 -175.9(17) . . . . ?
N2 Fe1 O23 C42 -140.6(8) . . . . ?
O1 Fe3 O24 C42 17.3(9) . . . . ?
O13 Fe3 O24 C42 114.8(9) . . . . ?
O5 Fe3 O24 C42 -152.5(9) . . . . ?
O20 Fe3 O24 C42 -146(2) . . . . ?
O22 Fe3 O24 C42 -72.2(9) . . . . ?
O3 Fe5 O25 C47 -21.0(9) . . . . ?
O14 Fe5 O25 C47 144.3(9) . . . . ?
O10 Fe5 O25 C47 -155(2) . . . . ?
O27 Fe5 O25 C47 -112.3(9) . . . . ?
O2 Fe5 O25 C47 55.4(9) . . . . ?
O3 Fe6 O26 C47 25.1(10) . . . . ?
O29 Fe6 O26 C47 -148.8(9) . . . . ?
O34 Fe6 O26 C47 119.3(9) . . . . ?
O7 Fe6 O26 C47 -76(2) . . . . ?
O2 Fe6 O26 C47 -54.5(9) . . . . ?
O3 Fe5 O27 C52 -5.8(10) . . . . ?
O14 Fe5 O27 C52 167.9(9) . . . . ?
O10 Fe5 O27 C52 -101.2(10) . . . . ?
O25 Fe5 O27 C52 83.1(10) . . . . ?
O2 Fe5 O27 C52 12.1(19) . . . . ?
O3 Fe7 O28 C52 -47.8(10) . . . . ?
O11 Fe7 O28 C52 49.5(10) . . . . ?
O8 Fe7 O28 C52 142(5) . . . . ?
O33 Fe7 O28 C52 -140.9(10) . . . . ?
N3 Fe7 O28 C52 133.7(10) . . . . ?
O3 Fe6 O29 C57 31(4) . . . . ?
O34 Fe6 O29 C57 -128.5(11) . . . . ?
O26 Fe6 O29 C57 137.4(11) . . . . ?
O7 Fe6 O29 C57 -34.6(11) . . . . ?
O2 Fe6 O29 C57 42.3(11) . . . . ?
O5 Fe4 O30 C57 -137.4(11) . . . . ?
O4 Fe4 O30 C57 147(2) . . . . ?
O31 Fe4 O30 C57 125.3(11) . . . . ?
O2 Fe4 O30 C57 -45.2(10) . . . . ?
O7 Fe4 O30 C57 33.0(10) . . . . ?
O5 Fe4 O31 C62 79.7(9) . . . . ?
O4 Fe4 O31 C62 -16.6(9) . . . . ?
O30 Fe4 O31 C62 160.9(9) . . . . ?
O2 Fe4 O31 C62 -132.6(15) . . . . ?
O7 Fe4 O31 C62 -112.6(9) . . . . ?
O9 Fe8 O32 C62 -119(3) . . . . ?
O4 Fe8 O32 C62 -43.4(8) . . . . ?
O6 Fe8 O32 C62 55.4(9) . . . . ?
O36 Fe8 O32 C62 150.6(9) . . . . ?
O35 Fe8 O32 C62 -146.4(9) . . . . ?
O3 Fe7 O33 C67 44.9(11) . . . . ?
O11 Fe7 O33 C67 -148.2(16) . . . . ?
O8 Fe7 O33 C67 -49.3(11) . . . . ?
O28 Fe7 O33 C67 133.8(11) . . . . ?
N3 Fe7 O33 C67 -140.2(11) . . . . ?
O3 Fe6 O34 C67 20.9(12) . . . . ?
O29 Fe6 O34 C67 -161.4(12) . . . . ?
O26 Fe6 O34 C67 -72.7(12) . . . . ?
O7 Fe6 O34 C67 109.4(12) . . . . ?
O2 Fe6 O34 C67 74(2) . . . . ?
O9 Fe8 O35 C72 95.5(7) . . . . ?
O4 Fe8 O35 C72 -173.2(6) . . . . ?
O6 Fe8 O35 C72 -5.5(12) . . . . ?
O32 Fe8 O35 C72 -87.6(7) . . . . ?
O36 Fe8 O35 C72 0.7(6) . . . . ?
O9 Fe8 O36 C72 -87.4(7) . . . . ?
O4 Fe8 O36 C72 22.1(14) . . . . ?
O6 Fe8 O36 C72 177.0(7) . . . . ?
O32 Fe8 O36 C72 85.7(7) . . . . ?
O35 Fe8 O36 C72 -0.7(6) . . . . ?
O1 Fe2 N1 C77 129(5) . . . . ?
O21 Fe2 N1 C77 -135.1(11) . . . . ?
O18 Fe2 N1 C77 138.5(11) . . . . ?
O16 Fe2 N1 C77 46.3(11) . . . . ?
O19 Fe2 N1 C77 -39.8(11) . . . . ?
O1 Fe2 N1 C81 -49(6) . . . . ?
O21 Fe2 N1 C81 47.6(10) . . . . ?
O18 Fe2 N1 C81 -38.8(10) . . . . ?
O16 Fe2 N1 C81 -130.9(10) . . . . ?
O19 Fe2 N1 C81 143.0(10) . . . . ?
O1 Fe1 N2 C86 -129(4) . . . . ?
O12 Fe1 N2 C86 43.4(8) . . . . ?
O17 Fe1 N2 C86 -137.8(8) . . . . ?
O23 Fe1 N2 C86 137.3(8) . . . . ?
O15 Fe1 N2 C86 -47.4(8) . . . . ?
O1 Fe1 N2 C82 48(4) . . . . ?
O12 Fe1 N2 C82 -139.2(8) . . . . ?
O17 Fe1 N2 C82 39.6(8) . . . . ?
O23 Fe1 N2 C82 -45.3(8) . . . . ?
O15 Fe1 N2 C82 130.0(8) . . . . ?
O3 Fe7 N3 C91 18(4) . . . . ?
O11 Fe7 N3 C91 122.8(10) . . . . ?
O8 Fe7 N3 C91 -144.9(10) . . . . ?
O33 Fe7 N3 C91 -55.7(10) . . . . ?
O28 Fe7 N3 C91 34.6(10) . . . . ?
O3 Fe7 N3 C87 -153(3) . . . . ?
O11 Fe7 N3 C87 -48.0(10) . . . . ?
O8 Fe7 N3 C87 44.2(10) . . . . ?
O33 Fe7 N3 C87 133.5(10) . . . . ?
O28 Fe7 N3 C87 -136.2(10) . . . . ?
O6 P1 C1 C2 53.0(12) . . . . ?
O8 P1 C1 C2 -71.4(12) . . . . ?
O7 P1 C1 C2 169.7(11) . . . . ?
P1 C1 C2 C3 79(2) . . . . ?
P1 C1 C2 C7 -84.9(18) . . . . ?
C7 C2 C3 C4 -16(3) . . . . ?
C1 C2 C3 C4 178.8(19) . . . . ?
C2 C3 C4 C5 12(4) . . . . ?
C3 C4 C5 C6 -1(4) . . . . ?
C4 C5 C6 C7 -3(4) . . . . ?
C5 C6 C7 C2 -3(3) . . . . ?
C3 C2 C7 C6 13(3) . . . . ?
C1 C2 C7 C6 178.8(18) . . . . ?
O11 P2 C8 C9 65.7(9) . . . . ?
O9 P2 C8 C9 -53.9(9) . . . . ?
O10 P2 C8 C9 -172.7(8) . . . . ?
P2 C8 C9 C10 -85.1(13) . . . . ?
P2 C8 C9 C14 92.4(13) . . . . ?
C14 C9 C10 C11 1(2) . . . . ?
C8 C9 C10 C11 178.4(12) . . . . ?
C9 C10 C11 C12 1(2) . . . . ?
C10 C11 C12 C13 0(2) . . . . ?
C11 C12 C13 C14 -2(2) . . . . ?
C12 C13 C14 C9 4(2) . . . . ?
C10 C9 C14 C13 -3(2) . . . . ?
C8 C9 C14 C13 179.5(12) . . . . ?
O12 P3 C15 C16 57.3(9) . . . . ?
O14 P3 C15 C16 -61.7(9) . . . . ?
O13 P3 C15 C16 177.6(7) . . . . ?
P3 C15 C16 C17 87.0(11) . . . . ?
P3 C15 C16 C21 -94.3(11) . . . . ?
C21 C16 C17 C18 0.6(16) . . . . ?
C15 C16 C17 C18 179.4(10) . . . . ?
C16 C17 C18 C19 -0.9(18) . . . . ?
C17 C18 C19 C20 1.2(18) . . . . ?
C18 C19 C20 C21 -1.5(18) . . . . ?
C19 C20 C21 C16 1.3(18) . . . . ?
C17 C16 C21 C20 -0.9(16) . . . . ?
C15 C16 C21 C20 -179.6(10) . . . . ?
Fe1 O15 C22 O16 -5.2(15) . . . . ?
Fe1 O15 C22 C23 -179.3(7) . . . . ?
Fe2 O16 C22 O15 -22.5(16) . . . . ?
Fe2 O16 C22 C23 151.6(8) . . . . ?
O15 C22 C23 C25 -33.6(14) . . . . ?
O16 C22 C23 C25 151.9(10) . . . . ?
O15 C22 C23 C26 -156.2(10) . . . . ?
O16 C22 C23 C26 29.3(14) . . . . ?
O15 C22 C23 C24 85.3(12) . . . . ?
O16 C22 C23 C24 -89.2(12) . . . . ?
Fe2 O18 C27 O17 -8.2(18) . . . . ?
Fe2 O18 C27 C28 174.1(8) . . . . ?
Fe1 O17 C27 O18 -21.7(19) . . . . ?
Fe1 O17 C27 C28 156.0(8) . . . . ?
O18 C27 C28 C31 99.8(13) . . . . ?
O17 C27 C28 C31 -78.1(14) . . . . ?
O18 C27 C28 C30 -21.9(16) . . . . ?
O17 C27 C28 C30 160.2(11) . . . . ?
O18 C27 C28 C29 -141.0(12) . . . . ?
O17 C27 C28 C29 41.2(15) . . . . ?
Fe2 O19 C32 O20 8.8(13) . . . . ?
Fe2 O19 C32 C33 -169.5(7) . . . . ?
Fe3 O20 C32 O19 -47.6(14) . . . . ?
Fe3 O20 C32 C33 130.7(8) . . . . ?
O19 C32 C33 C34 -14.3(14) . . . . ?
O20 C32 C33 C34 167.4(10) . . . . ?
O19 C32 C33 C35 -138.3(10) . . . . ?
O20 C32 C33 C35 43.4(13) . . . . ?
O19 C32 C33 C36 106.8(11) . . . . ?
O20 C32 C33 C36 -71.6(11) . . . . ?
Fe2 O21 C37 O22 -22.5(16) . . . . ?
Fe2 O21 C37 C38 154.0(8) . . . . ?
Fe3 O22 C37 O21 -16.2(15) . . . . ?
Fe3 O22 C37 C38 167.1(7) . . . . ?
O21 C37 C38 C40 34.5(16) . . . . ?
O22 C37 C38 C40 -148.8(11) . . . . ?
O21 C37 C38 C39 -82.5(13) . . . . ?
O22 C37 C38 C39 94.2(12) . . . . ?
O21 C37 C38 C41 160.5(11) . . . . ?
O22 C37 C38 C41 -22.7(15) . . . . ?
Fe3 O24 C42 O23 -35.5(15) . . . . ?
Fe3 O24 C42 C43 144.6(7) . . . . ?
Fe1 O23 C42 O24 -2.6(15) . . . . ?
Fe1 O23 C42 C43 177.4(6) . . . . ?
O24 C42 C43 C44 -62.6(13) . . . . ?
O23 C42 C43 C44 117.4(11) . . . . ?
O24 C42 C43 C45 57.4(12) . . . . ?
O23 C42 C43 C45 -122.6(11) . . . . ?
O24 C42 C43 C46 178.7(9) . . . . ?
O23 C42 C43 C46 -1.2(13) . . . . ?
Fe5 O25 C47 O26 -25.6(17) . . . . ?
Fe5 O25 C47 C48 150.3(8) . . . . ?
Fe6 O26 C47 O25 23.1(17) . . . . ?
Fe6 O26 C47 C48 -153.0(8) . . . . ?
O25 C47 C48 C49 -101.0(13) . . . . ?
O26 C47 C48 C49 75.2(14) . . . . ?
O25 C47 C48 C51 18.1(16) . . . . ?
O26 C47 C48 C51 -165.6(11) . . . . ?
O25 C47 C48 C50 141.3(12) . . . . ?
O26 C47 C48 C50 -42.5(16) . . . . ?
Fe7 O28 C52 O27 20.1(17) . . . . ?
Fe7 O28 C52 C53 -157.9(8) . . . . ?
Fe5 O27 C52 O28 13.8(18) . . . . ?
Fe5 O27 C52 C53 -168.2(8) . . . . ?
O28 C52 C53 C56 164.6(13) . . . . ?
O27 C52 C53 C56 -13.6(17) . . . . ?
O28 C52 C53 C54 37.5(17) . . . . ?
O27 C52 C53 C54 -140.7(13) . . . . ?
O28 C52 C53 C55 -76.2(14) . . . . ?
O27 C52 C53 C55 105.6(13) . . . . ?
Fe6 O29 C57 O30 -11.1(19) . . . . ?
Fe6 O29 C57 C58 169.2(9) . . . . ?
Fe4 O30 C57 O29 12.3(19) . . . . ?
Fe4 O30 C57 C58 -168.0(8) . . . . ?
O29 C57 C58 C61 146.9(15) . . . . ?
O30 C57 C58 C61 -32.9(19) . . . . ?
O29 C57 C58 C60 21(2) . . . . ?
O30 C57 C58 C60 -158.6(14) . . . . ?
O29 C57 C58 C59 -90.6(16) . . . . ?
O30 C57 C58 C59 89.7(16) . . . . ?
Fe8 O32 C62 O31 -0.2(15) . . . . ?
Fe8 O32 C62 C63 179.2(7) . . . . ?
Fe4 O31 C62 O32 40.6(16) . . . . ?
Fe4 O31 C62 C63 -138.9(8) . . . . ?
O32 C62 C63 C65 128.2(12) . . . . ?
O31 C62 C63 C65 -52.4(14) . . . . ?
O32 C62 C63 C66 2.4(16) . . . . ?
O31 C62 C63 C66 -178.2(11) . . . . ?
O32 C62 C63 C64 -115.3(12) . . . . ?
O31 C62 C63 C64 64.2(13) . . . . ?
Fe7 O33 C67 O34 -13(2) . . . . ?
Fe7 O33 C67 C68 161.3(10) . . . . ?
Fe6 O34 C67 O33 -29(2) . . . . ?
Fe6 O34 C67 C68 156.9(9) . . . . ?
O33 C67 C68 C71 144.1(14) . . . . ?
O34 C67 C68 C71 -41.3(17) . . . . ?
O33 C67 C68 C70 23(2) . . . . ?
O34 C67 C68 C70 -162.0(14) . . . . ?
O33 C67 C68 C69 -92.7(16) . . . . ?
O34 C67 C68 C69 81.9(17) . . . . ?
Fe8 O35 C72 O36 -1.1(11) . . . . ?
Fe8 O35 C72 C73 177.7(10) . . . . ?
Fe8 O36 C72 O35 1.1(11) . . . . ?
Fe8 O36 C72 C73 -177.7(10) . . . . ?
O35 C72 C73 C75 27.8(17) . . . . ?
O36 C72 C73 C75 -153.4(12) . . . . ?
O35 C72 C73 C76 152.3(11) . . . . ?
O36 C72 C73 C76 -28.9(16) . . . . ?
O35 C72 C73 C74 -89.7(14) . . . . ?
O36 C72 C73 C74 89.1(15) . . . . ?
C81 N1 C77 C78 4(2) . . . . ?
Fe2 N1 C77 C78 -173.2(11) . . . . ?
N1 C77 C78 C79 -2(3) . . . . ?
C77 C78 C79 C80 -1(2) . . . . ?
C78 C79 C80 C81 1(2) . . . . ?
C77 N1 C81 C80 -4(2) . . . . ?
Fe2 N1 C81 C80 173.7(11) . . . . ?
C79 C80 C81 N1 1(2) . . . . ?
C86 N2 C82 C83 1.1(15) . . . . ?
Fe1 N2 C82 C83 -176.3(8) . . . . ?
N2 C82 C83 C84 1.0(17) . . . . ?
C82 C83 C84 C85 -2.5(17) . . . . ?
C83 C84 C85 C86 1.9(17) . . . . ?
C82 N2 C86 C85 -1.6(15) . . . . ?
Fe1 N2 C86 C85 175.9(8) . . . . ?
C84 C85 C86 N2 0.1(17) . . . . ?
C91 N3 C87 C88 3(2) . . . . ?
Fe7 N3 C87 C88 174.4(11) . . . . ?
N3 C87 C88 C89 -2(2) . . . . ?
C87 C88 C89 C90 -1(2) . . . . ?
C88 C89 C90 C91 2(2) . . . . ?
C87 N3 C91 C90 -2(2) . . . . ?
Fe7 N3 C91 C90 -172.8(11) . . . . ?
C89 C90 C91 N3 -1(2) . . . . ?
